data_1565977
loop_
_publ_author_name
'Kikukawa, Yuji'
'Sakamoto, Yui'
'Hirasawa, Hikari'
'Kurimoto, Yushi'
'Iwai, Hiroya'
'Hayashi, Yoshihito'

_publ_section_title
;
 Synthesis and oxidation catalysis of a difluoride-incorporated
 polyoxovanadate and isolation of active vanadium alkylperoxo species
;
_journal_issue 8
_journal_name_full 'Catalysis Science &amp; Technology'
_journal_page_first 2438
_journal_page_last 2445
_journal_paper_doi 10.1039/D1CY02103F
_journal_volume 12
_journal_year 2022
_chemical_formula_sum 'C52 H117 F2 N3 O32 V12'
_chemical_formula_weight 1945.76
_space_group_crystal_system orthorhombic
_space_group_IT_number 29
_space_group_name_Hall 'P 2c -2ac'
_space_group_name_H-M_alt 'P c a 21'
_atom_sites_solution_hydrogens geom
_audit_creation_method SHELXL-2018/3
_audit_update_record
;
2021-12-21 deposited with the CCDC.	2022-01-04 downloaded from the CCDC.
;
_cell_angle_alpha 90
_cell_angle_beta 90
_cell_angle_gamma 90
_cell_formula_units_Z 8
_cell_length_a 17.1990(4)
_cell_length_b 21.6914(5)
_cell_length_c 54.0590(12)
_cell_measurement_reflns_used 9435
_cell_measurement_temperature 90(2)
_cell_measurement_theta_max 65.6003
_cell_measurement_theta_min 3.1884
_cell_volume 20167.8(8)
_computing_cell_refinement 'SAINT V8.37A (Bruker AXS Inc., 2015)'
_computing_data_collection 'Bruker Instrument Service vV6.2.0'
_computing_data_reduction 'SAINT V8.37A (Bruker AXS Inc., 2015)'
_computing_structure_refinement 'SHELXL-2018/3 (Sheldrick, 2018)'
_computing_structure_solution 'SHELXT 2014/5 (Sheldrick, 2014)'
_diffrn_ambient_temperature 90(2)
_diffrn_measured_fraction_theta_full 0.997
_diffrn_measured_fraction_theta_max 0.997
_diffrn_measurement_device_type 'Bruker D8 goniometer'
_diffrn_measurement_method 'omega scans'
_diffrn_radiation_type CuK\a
_diffrn_radiation_wavelength 1.54178
_diffrn_reflns_av_R_equivalents 0.1527
_diffrn_reflns_av_unetI/netI 0.1114
_diffrn_reflns_Laue_measured_fraction_full 0.997
_diffrn_reflns_Laue_measured_fraction_max 0.997
_diffrn_reflns_limit_h_max 20
_diffrn_reflns_limit_h_min -20
_diffrn_reflns_limit_k_max 25
_diffrn_reflns_limit_k_min -24
_diffrn_reflns_limit_l_max 64
_diffrn_reflns_limit_l_min -64
_diffrn_reflns_number 148184
_diffrn_reflns_point_group_measured_fraction_full 0.990
_diffrn_reflns_point_group_measured_fraction_max 0.990
_diffrn_reflns_theta_full 66.793
_diffrn_reflns_theta_max 66.793
_diffrn_reflns_theta_min 2.195
_diffrn_source 'sealed tube'
_exptl_absorpt_coefficient_mu 9.441
_exptl_absorpt_correction_T_max 0.436
_exptl_absorpt_correction_T_min 0.176
_exptl_absorpt_correction_type multi-scan
_exptl_absorpt_process_details
;
SADABS-2016/2 - Bruker AXS area detector scaling and absorption correction
;
_exptl_crystal_colour orange
_exptl_crystal_density_diffrn 1.282
_exptl_crystal_density_meas ?
_exptl_crystal_description block
_exptl_crystal_F_000 8000
_exptl_crystal_size_max 0.291
_exptl_crystal_size_mid 0.173
_exptl_crystal_size_min 0.088
_refine_diff_density_max 0.804
_refine_diff_density_min -0.905
_refine_diff_density_rms 0.128
_refine_ls_abs_structure_details
;
 Flack x determined using 8718 quotients [(I+)-(I-)]/[(I+)+(I-)]
 (Parsons, Flack and Wagner, Acta Cryst. B69 (2013) 249-259).
;
_refine_ls_abs_structure_Flack -0.002(3)
_refine_ls_extinction_method none
_refine_ls_goodness_of_fit_ref 1.057
_refine_ls_hydrogen_treatment constr
_refine_ls_matrix_type full
_refine_ls_number_parameters 1820
_refine_ls_number_reflns 35450
_refine_ls_number_restraints 289
_refine_ls_restrained_S_all 1.060
_refine_ls_R_factor_all 0.1321
_refine_ls_R_factor_gt 0.0905
_refine_ls_shift/su_max 0.007
_refine_ls_shift/su_mean 0.000
_refine_ls_structure_factor_coef Fsqd
_refine_ls_weighting_details 'w=1/[\s^2^(Fo^2^)+(0.0692P)^2^+173.5814P] where P=(Fo^2^+2Fc^2^)/3'
_refine_ls_weighting_scheme calc
_refine_ls_wR_factor_gt 0.2017
_refine_ls_wR_factor_ref 0.2254
_reflns_Friedel_coverage 0.962
_reflns_Friedel_fraction_full 0.982
_reflns_Friedel_fraction_max 0.982
_reflns_number_gt 25514
_reflns_number_total 35450
_reflns_threshold_expression 'I > 2\s(I)'
_cod_data_source_file d1cy02103f2.cif
_cod_data_source_block V12-OOtBu
_cod_depositor_comments
;
The following automatic conversions were performed:

data item '_exptl_absorpt_correction_type' value 'Multi-Scan' was
changed to 'multi-scan' in accordance with the
/home/data/users/saulius/crontab/automatic-downloads/rss-feeds/RSC/lib/dictionaries/cif_core.dic
dictionary named 'cif_core.dic' version 2.4.2 last updated on
2011-04-26.

data item '_exptl_crystal_density_meas' value 'not measured' was
changed to '?' -- the value is perceived as not measured.

Automatic conversion script
Id: cif_fix_values 7556 2019-12-06 15:28:31Z antanas 

 Adding full bibliography for 1565975--1565977.cif.
;
_cod_database_code 1565977
_shelx_shelxl_version_number 2018/3
_shelx_space_group_comment
;
The symmetry employed for this shelxl refinement is uniquely defined
by the following loop, which should always be used as a source of
symmetry information in preference to the above space-group names.
They are only intended as comments.
;
_shelx_estimated_absorpt_t_min 0.170
_shelx_estimated_absorpt_t_max 0.490

loop_
_space_group_symop_operation_xyz
'x, y, z'
'-x, -y, z+1/2'
'x+1/2, -y, z'
'-x+1/2, y, z+1/2'

loop_
_atom_site_label
_atom_site_type_symbol
_atom_site_fract_x
_atom_site_fract_y
_atom_site_fract_z
_atom_site_U_iso_or_equiv
_atom_site_adp_type
_atom_site_occupancy
_atom_site_site_symmetry_order
_atom_site_calc_flag
_atom_site_refinement_flags_posn
_atom_site_refinement_flags_adp
_atom_site_refinement_flags_occupancy
_atom_site_disorder_assembly
_atom_site_disorder_group
C101 C 0.6874(10) 0.0407(8) 0.5846(3) 0.048(5) Uani 1 1 d D U . . .
H10A H 0.706882 0.080881 0.578571 0.058 Uiso 1 1 calc R U . . .
H10B H 0.636837 0.048258 0.592838 0.058 Uiso 1 1 calc R U . . .
C102 C 0.6729(14) -0.0020(9) 0.5617(4) 0.067(5) Uani 1 1 d D U . . .
H10C H 0.723349 -0.011672 0.553814 0.080 Uiso 1 1 calc R U . . .
H10D H 0.649543 -0.041215 0.567398 0.080 Uiso 1 1 calc R U . . .
C103 C 0.6209(15) 0.0269(11) 0.5432(5) 0.081(6) Uani 1 1 d D U . . .
H10E H 0.579466 0.051332 0.551293 0.097 Uiso 1 1 calc R U . . .
H10F H 0.596813 -0.004510 0.532347 0.097 Uiso 1 1 calc R U . . .
C104 C 0.6752(18) 0.0669(14) 0.5292(4) 0.110(8) Uani 1 1 d D U . . .
H10G H 0.646606 0.088736 0.516238 0.165 Uiso 1 1 calc R U . . .
H10H H 0.698799 0.096905 0.540525 0.165 Uiso 1 1 calc R U . . .
H10I H 0.715998 0.041537 0.521741 0.165 Uiso 1 1 calc R U . . .
C105 C 0.7210(11) -0.0511(8) 0.6126(4) 0.046(5) Uani 1 1 d . . . . .
H10J H 0.718394 -0.078253 0.597950 0.055 Uiso 1 1 calc R U . . .
H10K H 0.761408 -0.067671 0.623849 0.055 Uiso 1 1 calc R U . . .
C106 C 0.6427(14) -0.0522(11) 0.6259(5) 0.072(7) Uani 1 1 d . . . . .
H10L H 0.646018 -0.026834 0.641050 0.087 Uiso 1 1 calc R U . . .
H10M H 0.602656 -0.033839 0.614992 0.087 Uiso 1 1 calc R U . . .
C107 C 0.6189(14) -0.1165(11) 0.6327(6) 0.083(9) Uani 1 1 d . . . . .
H10N H 0.618695 -0.142428 0.617594 0.099 Uiso 1 1 calc R U . . .
H10O H 0.657600 -0.133976 0.644270 0.099 Uiso 1 1 calc R U . . .
C108 C 0.5417(18) -0.1187(19) 0.6442(7) 0.142(17) Uani 1 1 d . . . . .
H10P H 0.528693 -0.161485 0.648278 0.213 Uiso 1 1 calc R U . . .
H10Q H 0.541874 -0.093821 0.659306 0.213 Uiso 1 1 calc R U . . .
H10R H 0.502968 -0.102272 0.632629 0.213 Uiso 1 1 calc R U . . .
C109 C 0.7464(14) 0.0624(9) 0.6247(4) 0.055(6) Uani 1 1 d . . . . .
H10S H 0.692965 0.067230 0.631230 0.065 Uiso 1 1 calc R U . . .
H10T H 0.762694 0.102683 0.617850 0.065 Uiso 1 1 calc R U . . .
C110 C 0.7999(15) 0.0461(10) 0.6460(5) 0.068(7) Uani 1 1 d . . . . .
H11A H 0.785543 0.005164 0.652642 0.082 Uiso 1 1 calc R U . . .
H11B H 0.854150 0.043871 0.639949 0.082 Uiso 1 1 calc R U . . .
C111 C 0.7944(16) 0.0931(10) 0.6660(5) 0.074(7) Uani 1 1 d . . . . .
H11C H 0.831392 0.080841 0.679192 0.089 Uiso 1 1 calc R U . . .
H11D H 0.741582 0.090091 0.673221 0.089 Uiso 1 1 calc R U . . .
C112 C 0.8101(18) 0.1645(13) 0.6600(6) 0.101(10) Uani 1 1 d . . . . .
H11E H 0.804173 0.188931 0.675084 0.151 Uiso 1 1 calc R U . . .
H11F H 0.863033 0.169381 0.653540 0.151 Uiso 1 1 calc R U . . .
H11G H 0.772679 0.178686 0.647533 0.151 Uiso 1 1 calc R U . . .
C113 C 0.8275(11) 0.0072(8) 0.5933(4) 0.050(5) Uani 1 1 d . U . . .
H11H H 0.861875 -0.010506 0.606136 0.060 Uiso 1 1 calc R U . . .
H11I H 0.824908 -0.022591 0.579415 0.060 Uiso 1 1 calc R U . . .
C114 C 0.8625(11) 0.0669(10) 0.5840(5) 0.066(5) Uani 1 1 d . U . . .
H11J H 0.871836 0.095140 0.598112 0.079 Uiso 1 1 calc R U . . .
H11K H 0.826031 0.087318 0.572443 0.079 Uiso 1 1 calc R U . . .
C115 C 0.9390(16) 0.0531(12) 0.5709(6) 0.086(6) Uani 1 1 d . U . . .
H11L H 0.972138 0.028764 0.582233 0.103 Uiso 1 1 calc R U . . .
H11M H 0.927657 0.026846 0.556342 0.103 Uiso 1 1 calc R U . . .
C116 C 0.985(2) 0.1079(15) 0.5623(7) 0.115(8) Uani 1 1 d . U . . .
H11N H 1.032323 0.094040 0.554164 0.173 Uiso 1 1 calc R U . . .
H11O H 0.953233 0.131873 0.550593 0.173 Uiso 1 1 calc R U . . .
H11P H 0.997846 0.133796 0.576560 0.173 Uiso 1 1 calc R U . . .
C201 C 0.4295(14) 0.3092(15) 0.4957(4) 0.086(9) Uani 1 1 d . . . . .
H20A H 0.470125 0.288996 0.505812 0.104 Uiso 1 1 calc R U . . .
H20B H 0.388480 0.323837 0.507093 0.104 Uiso 1 1 calc R U . . .
C202 C 0.4662(15) 0.3662(12) 0.4828(5) 0.080(8) Uani 1 1 d . . . . .
H20C H 0.425689 0.388772 0.473446 0.096 Uiso 1 1 calc R U . . .
H20D H 0.506555 0.352508 0.470929 0.096 Uiso 1 1 calc R U . . .
C203 C 0.5034(18) 0.4098(16) 0.5025(5) 0.098(10) Uani 1 1 d . . . . .
H20E H 0.462681 0.423233 0.514295 0.117 Uiso 1 1 calc R U . . .
H20F H 0.543201 0.386684 0.511946 0.117 Uiso 1 1 calc R U . . .
C204 C 0.5408(16) 0.4663(14) 0.4908(6) 0.091(9) Uani 1 1 d . . . . .
H20G H 0.563300 0.492288 0.503775 0.137 Uiso 1 1 calc R U . . .
H20H H 0.581801 0.453168 0.479376 0.137 Uiso 1 1 calc R U . . .
H20I H 0.501304 0.489707 0.481724 0.137 Uiso 1 1 calc R U . . .
C205 C 0.3331(17) 0.2929(16) 0.4637(4) 0.107(12) Uani 1 1 d . . . . .
H20J H 0.358144 0.325761 0.453778 0.129 Uiso 1 1 calc R U . . .
H20K H 0.312560 0.261991 0.451867 0.129 Uiso 1 1 calc R U . . .
C206 C 0.2667(17) 0.3203(18) 0.4768(5) 0.122(13) Uani 1 1 d . . . . .
H20L H 0.287551 0.350655 0.488713 0.146 Uiso 1 1 calc R U . . .
H20M H 0.241607 0.287167 0.486522 0.146 Uiso 1 1 calc R U . . .
C207 C 0.200(2) 0.3538(19) 0.4610(6) 0.117(12) Uani 1 1 d . . . . .
H20N H 0.226249 0.382284 0.449274 0.141 Uiso 1 1 calc R U . . .
H20O H 0.173729 0.321981 0.450975 0.141 Uiso 1 1 calc R U . . .
C208 C 0.1437(18) 0.3870(17) 0.4734(7) 0.114(12) Uani 1 1 d . . . . .
H20P H 0.107348 0.404838 0.461428 0.171 Uiso 1 1 calc R U . . .
H20Q H 0.115488 0.359546 0.484653 0.171 Uiso 1 1 calc R U . . .
H20R H 0.168273 0.420154 0.482943 0.171 Uiso 1 1 calc R U . . .
C209 C 0.4542(17) 0.2329(15) 0.4620(5) 0.101(8) Uani 1 1 d . U . . .
H20S H 0.428810 0.198717 0.452992 0.121 Uiso 1 1 calc R U . . .
H20T H 0.470501 0.263903 0.449588 0.121 Uiso 1 1 calc R U . . .
C210 C 0.5257(17) 0.2082(18) 0.4744(5) 0.112(7) Uani 1 1 d . U . . .
H21A H 0.552801 0.241723 0.483418 0.134 Uiso 1 1 calc R U . . .
H21B H 0.511284 0.175860 0.486504 0.134 Uiso 1 1 calc R U . . .
C211 C 0.578(2) 0.182(2) 0.4550(6) 0.118(8) Uani 1 1 d . U . . .
H21C H 0.548113 0.150679 0.445599 0.141 Uiso 1 1 calc R U . . .
H21D H 0.591779 0.215340 0.443358 0.141 Uiso 1 1 calc R U . . .
C212 C 0.649(2) 0.1538(19) 0.4637(6) 0.130(9) Uani 1 1 d . U . . .
H21E H 0.678275 0.138114 0.449572 0.195 Uiso 1 1 calc R U . . .
H21F H 0.679667 0.184447 0.472606 0.195 Uiso 1 1 calc R U . . .
H21G H 0.635871 0.119594 0.474853 0.195 Uiso 1 1 calc R U . . .
C213 C 0.3649(15) 0.2129(15) 0.4961(4) 0.091(7) Uani 1 1 d . U . . .
H21H H 0.328892 0.232439 0.508011 0.110 Uiso 1 1 calc R U . . .
H21I H 0.409375 0.196347 0.505614 0.110 Uiso 1 1 calc R U . . .
C214 C 0.3190(17) 0.1540(13) 0.4828(5) 0.095(6) Uani 1 1 d D U . . .
H21J H 0.268301 0.168257 0.476225 0.114 Uiso 1 1 calc R U . . .
H21K H 0.350259 0.138667 0.468675 0.114 Uiso 1 1 calc R U . . .
C215 C 0.3055(18) 0.1017(14) 0.5010(5) 0.108(7) Uani 1 1 d D U . . .
H21L H 0.264470 0.074868 0.494019 0.129 Uiso 1 1 calc R U . . .
H21M H 0.284392 0.120014 0.516350 0.129 Uiso 1 1 calc R U . . .
C216 C 0.3750(19) 0.0598(18) 0.5084(6) 0.131(9) Uani 1 1 d D U . . .
H21N H 0.357281 0.028503 0.520142 0.197 Uiso 1 1 calc R U . . .
H21O H 0.395767 0.039543 0.493556 0.197 Uiso 1 1 calc R U . . .
H21P H 0.415796 0.084932 0.516008 0.197 Uiso 1 1 calc R U . . .
C301 C 0.1977(14) 0.2078(11) 0.7269(5) 0.082(6) Uani 1 1 d . U . . .
H30A H 0.140272 0.207704 0.727986 0.098 Uiso 1 1 calc R U . . .
H30B H 0.217614 0.197530 0.743568 0.098 Uiso 1 1 calc R U . . .
C302 C 0.2205(16) 0.1560(12) 0.7100(5) 0.082(6) Uani 1 1 d . U . . .
H30C H 0.185828 0.156338 0.695372 0.098 Uiso 1 1 calc R U . . .
H30D H 0.274261 0.163187 0.704068 0.098 Uiso 1 1 calc R U . . .
C303 C 0.2166(16) 0.0943(12) 0.7219(5) 0.083(6) Uani 1 1 d . U . . .
H30E H 0.254325 0.093335 0.735692 0.099 Uiso 1 1 calc R U . . .
H30F H 0.164071 0.089012 0.729049 0.099 Uiso 1 1 calc R U . . .
C304 C 0.2323(17) 0.0419(13) 0.7057(6) 0.094(7) Uani 1 1 d . U . . .
H30G H 0.228345 0.003575 0.715215 0.142 Uiso 1 1 calc R U . . .
H30H H 0.194380 0.041305 0.692185 0.142 Uiso 1 1 calc R U . . .
H30I H 0.284878 0.045640 0.698845 0.142 Uiso 1 1 calc R U . . .
C305 C 0.3059(12) 0.2767(10) 0.7250(4) 0.054(6) Uani 1 1 d . . . . .
H30J H 0.320851 0.319625 0.721027 0.065 Uiso 1 1 calc R U . . .
H30K H 0.331715 0.249598 0.712808 0.065 Uiso 1 1 calc R U . . .
C306 C 0.3404(14) 0.2605(16) 0.7518(5) 0.092(9) Uani 1 1 d . . . . .
H30L H 0.314047 0.286406 0.764363 0.110 Uiso 1 1 calc R U . . .
H30M H 0.328847 0.216887 0.755680 0.110 Uiso 1 1 calc R U . . .
C307 C 0.430(2) 0.2712(15) 0.7536(6) 0.109(11) Uani 1 1 d . . . . .
H30N H 0.444223 0.314823 0.750693 0.131 Uiso 1 1 calc R U . . .
H30O H 0.459186 0.244466 0.741981 0.131 Uiso 1 1 calc R U . . .
C308 C 0.444(2) 0.2509(19) 0.7824(7) 0.146(16) Uani 1 1 d . . . . .
H30P H 0.499451 0.255117 0.786530 0.218 Uiso 1 1 calc R U . . .
H30Q H 0.413390 0.277494 0.793317 0.218 Uiso 1 1 calc R U . . .
H30R H 0.428192 0.207895 0.784698 0.218 Uiso 1 1 calc R U . . .
C309 C 0.2025(15) 0.2878(12) 0.6961(5) 0.073(7) Uani 1 1 d . . . . .
H30S H 0.230702 0.258860 0.685184 0.087 Uiso 1 1 calc R U . . .
H30T H 0.224636 0.329264 0.693131 0.087 Uiso 1 1 calc R U . . .
C310 C 0.1185(16) 0.2893(13) 0.6875(5) 0.084(8) Uani 1 1 d . . . . .
H31A H 0.093882 0.249759 0.692166 0.101 Uiso 1 1 calc R U . . .
H31B H 0.091358 0.322369 0.696695 0.101 Uiso 1 1 calc R U . . .
C311 C 0.1052(14) 0.2993(14) 0.6609(5) 0.076(8) Uani 1 1 d . . . . .
H31C H 0.130169 0.265295 0.651681 0.092 Uiso 1 1 calc R U . . .
H31D H 0.131315 0.338087 0.656034 0.092 Uiso 1 1 calc R U . . .
C312 C 0.0224(16) 0.3030(16) 0.6534(5) 0.103(11) Uani 1 1 d . . . . .
H31E H 0.019298 0.309632 0.635449 0.154 Uiso 1 1 calc R U . . .
H31F H -0.003963 0.264331 0.657612 0.154 Uiso 1 1 calc R U . . .
H31G H -0.002814 0.337297 0.661976 0.154 Uiso 1 1 calc R U . . .
C313 C 0.1792(14) 0.3147(11) 0.7397(4) 0.065(5) Uani 1 1 d . U . . .
H31H H 0.122487 0.310232 0.737083 0.077 Uiso 1 1 calc R U . . .
H31I H 0.190509 0.300849 0.756787 0.077 Uiso 1 1 calc R U . . .
C314 C 0.1988(15) 0.3807(11) 0.7379(4) 0.065(5) Uani 1 1 d . U . . .
H31J H 0.191802 0.394986 0.720657 0.078 Uiso 1 1 calc R U . . .
H31K H 0.253901 0.387090 0.742575 0.078 Uiso 1 1 calc R U . . .
C315 C 0.1443(15) 0.4189(11) 0.7558(4) 0.068(5) Uani 1 1 d . U . . .
H31L H 0.089317 0.410898 0.751375 0.082 Uiso 1 1 calc R U . . .
H31M H 0.152481 0.404839 0.772990 0.082 Uiso 1 1 calc R U . . .
C316 C 0.1595(17) 0.4852(12) 0.7542(5) 0.082(6) Uani 1 1 d . U . . .
H31N H 0.124639 0.507125 0.765556 0.123 Uiso 1 1 calc R U . . .
H31O H 0.213617 0.493337 0.758894 0.123 Uiso 1 1 calc R U . . .
H31P H 0.150475 0.499394 0.737286 0.123 Uiso 1 1 calc R U . . .
C401 C 0.7548(14) 0.5267(12) 0.6171(5) 0.083(7) Uani 1 1 d . U . . .
H40A H 0.739562 0.570338 0.614827 0.099 Uiso 1 1 calc R U . . .
H40B H 0.812319 0.524838 0.617424 0.099 Uiso 1 1 calc R U . . .
C402 C 0.7208(18) 0.5020(13) 0.6439(4) 0.091(6) Uani 1 1 d . U . . .
H40C H 0.664629 0.511282 0.645233 0.109 Uiso 1 1 calc R U . . .
H40D H 0.728055 0.456878 0.645306 0.109 Uiso 1 1 calc R U . . .
C403 C 0.764(2) 0.5339(13) 0.6634(5) 0.101(7) Uani 1 1 d D U . . .
H40E H 0.744788 0.576564 0.665576 0.121 Uiso 1 1 calc R U . . .
H40F H 0.820313 0.535384 0.659461 0.121 Uiso 1 1 calc R U . . .
C404 C 0.750(2) 0.4963(15) 0.6863(5) 0.119(8) Uani 1 1 d D U . . .
H40G H 0.777169 0.514945 0.700279 0.179 Uiso 1 1 calc R U . . .
H40H H 0.693882 0.495158 0.689734 0.179 Uiso 1 1 calc R U . . .
H40I H 0.768919 0.454243 0.683659 0.179 Uiso 1 1 calc R U . . .
C405 C 0.7765(11) 0.5183(9) 0.5742(4) 0.056(6) Uani 1 1 d . . . . .
H40J H 0.767807 0.563400 0.573240 0.067 Uiso 1 1 calc R U . . .
H40K H 0.832343 0.511488 0.577624 0.067 Uiso 1 1 calc R U . . .
C406 C 0.7572(14) 0.4906(12) 0.5499(5) 0.074(7) Uani 1 1 d . . . . .
H40L H 0.702079 0.498977 0.545870 0.089 Uiso 1 1 calc R U . . .
H40M H 0.764190 0.445308 0.550771 0.089 Uiso 1 1 calc R U . . .
C407 C 0.8097(16) 0.5170(11) 0.5292(5) 0.079(8) Uani 1 1 d . . . . .
H40N H 0.802038 0.562143 0.528149 0.095 Uiso 1 1 calc R U . . .
H40O H 0.864849 0.509275 0.533394 0.095 Uiso 1 1 calc R U . . .
C408 C 0.7923(19) 0.4889(16) 0.5046(6) 0.112(12) Uani 1 1 d . . . . .
H40P H 0.826684 0.506789 0.492033 0.168 Uiso 1 1 calc R U . . .
H40Q H 0.800844 0.444235 0.505403 0.168 Uiso 1 1 calc R U . . .
H40R H 0.738051 0.497088 0.500160 0.168 Uiso 1 1 calc R U . . .
C409 C 0.6444(12) 0.5010(9) 0.5925(4) 0.056(6) Uani 1 1 d . . . . .
H40S H 0.616156 0.484110 0.606913 0.067 Uiso 1 1 calc R U . . .
H40T H 0.628657 0.476483 0.577858 0.067 Uiso 1 1 calc R U . . .
C410 C 0.6171(11) 0.5674(9) 0.5885(5) 0.075(8) Uani 1 1 d . . . . .
H41A H 0.626765 0.590405 0.603996 0.090 Uiso 1 1 calc R U . . .
H41B H 0.650717 0.585988 0.575604 0.090 Uiso 1 1 calc R U . . .
C411 C 0.5360(16) 0.5785(13) 0.5813(5) 0.083(8) Uani 1 1 d . . . . .
H41C H 0.526099 0.623436 0.581313 0.100 Uiso 1 1 calc R U . . .
H41D H 0.501346 0.559515 0.593760 0.100 Uiso 1 1 calc R U . . .
C412 C 0.5140(16) 0.5509(12) 0.5540(5) 0.086(8) Uani 1 1 d . . . . .
H41E H 0.459353 0.559752 0.550362 0.128 Uiso 1 1 calc R U . . .
H41F H 0.547141 0.570186 0.541488 0.128 Uiso 1 1 calc R U . . .
H41G H 0.522366 0.506208 0.553946 0.128 Uiso 1 1 calc R U . . .
C413 C 0.7420(13) 0.4227(9) 0.5989(5) 0.082(6) Uani 1 1 d . U . . .
H41H H 0.713984 0.407478 0.613709 0.098 Uiso 1 1 calc R U . . .
H41I H 0.719650 0.401693 0.584335 0.098 Uiso 1 1 calc R U . . .
C414 C 0.8256(13) 0.4043(11) 0.6012(6) 0.083(6) Uani 1 1 d . U . . .
H41J H 0.851104 0.408471 0.584823 0.099 Uiso 1 1 calc R U . . .
H41K H 0.852176 0.432440 0.612835 0.099 Uiso 1 1 calc R U . . .
C415 C 0.8338(14) 0.3414(13) 0.6098(7) 0.098(7) Uani 1 1 d . U . . .
H41L H 0.887245 0.327303 0.606012 0.118 Uiso 1 1 calc R U . . .
H41M H 0.797511 0.315058 0.600293 0.118 Uiso 1 1 calc R U . . .
C416 C 0.8171(15) 0.3304(15) 0.6401(7) 0.112(8) Uani 1 1 d . U . . .
H41N H 0.824053 0.286651 0.644159 0.167 Uiso 1 1 calc R U . . .
H41O H 0.853737 0.355130 0.649832 0.167 Uiso 1 1 calc R U . . .
H41P H 0.763774 0.342854 0.644098 0.167 Uiso 1 1 calc R U . . .
C501 C 0.7635(16) -0.0096(10) 0.3882(5) 0.084(7) Uani 1 1 d . U . . .
H50A H 0.816578 -0.007107 0.381155 0.101 Uiso 1 1 calc R U . . .
H50B H 0.753555 -0.053306 0.392431 0.101 Uiso 1 1 calc R U . . .
C502 C 0.7609(19) 0.0310(14) 0.4135(6) 0.098(6) Uani 1 1 d . U . . .
H50C H 0.778589 0.073532 0.409969 0.117 Uiso 1 1 calc R U . . .
H50D H 0.706768 0.033140 0.419654 0.117 Uiso 1 1 calc R U . . .
C503 C 0.8093(19) 0.0045(14) 0.4320(6) 0.100(7) Uani 1 1 d . U . . .
H50E H 0.860999 -0.004515 0.424828 0.121 Uiso 1 1 calc R U . . .
H50F H 0.786252 -0.034951 0.437585 0.121 Uiso 1 1 calc R U . . .
C504 C 0.819(2) 0.0492(15) 0.4551(6) 0.115(8) Uani 1 1 d . U . . .
H50G H 0.852868 0.029544 0.467477 0.172 Uiso 1 1 calc R U . . .
H50H H 0.842977 0.088032 0.449709 0.172 Uiso 1 1 calc R U . . .
H50I H 0.768276 0.057614 0.462459 0.172 Uiso 1 1 calc R U . . .
C505 C 0.7167(17) -0.0370(12) 0.3490(6) 0.093(7) Uani 1 1 d . U . . .
H50J H 0.707142 -0.078502 0.355967 0.111 Uiso 1 1 calc R U . . .
H50K H 0.771152 -0.035850 0.343054 0.111 Uiso 1 1 calc R U . . .
C506 C 0.6630(18) -0.0271(12) 0.3273(5) 0.096(7) Uani 1 1 d . U . . .
H50L H 0.608157 -0.031941 0.332512 0.115 Uiso 1 1 calc R U . . .
H50M H 0.669899 0.014904 0.320475 0.115 Uiso 1 1 calc R U . . .
C507 C 0.683(2) -0.0724(15) 0.3090(7) 0.114(7) Uani 1 1 d . U . . .
H50N H 0.669697 -0.113279 0.316108 0.137 Uiso 1 1 calc R U . . .
H50O H 0.739677 -0.071241 0.306885 0.137 Uiso 1 1 calc R U . . .
C508 C 0.647(2) -0.0697(16) 0.2839(7) 0.131(9) Uani 1 1 d . U . . .
H50P H 0.666820 -0.103952 0.273835 0.196 Uiso 1 1 calc R U . . .
H50Q H 0.590458 -0.072822 0.285241 0.196 Uiso 1 1 calc R U . . .
H50R H 0.660884 -0.030516 0.275959 0.196 Uiso 1 1 calc R U . . .
C509 C 0.7210(18) 0.0734(10) 0.3602(5) 0.087(7) Uani 1 1 d . U . . .
H50S H 0.682687 0.082218 0.346977 0.105 Uiso 1 1 calc R U . . .
H50T H 0.709949 0.101850 0.374032 0.105 Uiso 1 1 calc R U . . .
C510 C 0.7963(19) 0.0877(10) 0.3508(6) 0.092(6) Uani 1 1 d . U . . .
H51A H 0.805763 0.062378 0.335869 0.111 Uiso 1 1 calc R U . . .
H51B H 0.835461 0.075671 0.363349 0.111 Uiso 1 1 calc R U . . .
C511 C 0.809(2) 0.1553(13) 0.3442(7) 0.110(7) Uani 1 1 d . U . . .
H51C H 0.770869 0.165267 0.331002 0.132 Uiso 1 1 calc R U . . .
H51D H 0.793463 0.179630 0.358887 0.132 Uiso 1 1 calc R U . . .
C512 C 0.878(2) 0.1774(15) 0.3366(8) 0.129(9) Uani 1 1 d . U . . .
H51E H 0.873848 0.221717 0.333339 0.193 Uiso 1 1 calc R U . . .
H51F H 0.917207 0.170569 0.349614 0.193 Uiso 1 1 calc R U . . .
H51G H 0.894432 0.156091 0.321505 0.193 Uiso 1 1 calc R U . . .
C513 C 0.618(2) 0.0092(18) 0.3797(7) 0.137(11) Uani 1 1 d . U . . .
H51H H 0.614338 0.040240 0.393027 0.164 Uiso 1 1 calc R U . . .
H51I H 0.582869 0.022555 0.366182 0.164 Uiso 1 1 calc R U . . .
C514 C 0.591(2) -0.047(2) 0.3889(8) 0.145(10) Uani 1 1 d . U . . .
H51J H 0.632317 -0.068868 0.398161 0.174 Uiso 1 1 calc R U . . .
H51K H 0.573008 -0.074188 0.375214 0.174 Uiso 1 1 calc R U . . .
C515 C 0.520(2) -0.030(2) 0.4067(7) 0.160(11) Uani 1 1 d D U . . .
H51L H 0.488779 -0.067330 0.409567 0.192 Uiso 1 1 calc R U . . .
H51M H 0.486600 0.000316 0.397998 0.192 Uiso 1 1 calc R U . . .
C516 C 0.543(2) -0.001(2) 0.4333(7) 0.173(12) Uani 1 1 d D U . . .
H51N H 0.495977 0.008007 0.442706 0.259 Uiso 1 1 calc R U . . .
H51O H 0.575140 -0.030760 0.442462 0.259 Uiso 1 1 calc R U . . .
H51P H 0.572955 0.037091 0.430858 0.259 Uiso 1 1 calc R U . . .
C601 C 0.1615(12) 0.5280(10) 0.3595(4) 0.062(6) Uani 1 1 d . . . . .
H60A H 0.163688 0.571328 0.353875 0.074 Uiso 1 1 calc R U . . .
H60B H 0.107989 0.519474 0.365393 0.074 Uiso 1 1 calc R U . . .
C602 C 0.2187(18) 0.5184(12) 0.3806(5) 0.088(10) Uani 1 1 d . . . . .
H60C H 0.221523 0.474132 0.384949 0.105 Uiso 1 1 calc R U . . .
H60D H 0.271169 0.532229 0.375545 0.105 Uiso 1 1 calc R U . . .
C603 C 0.1923(19) 0.5545(15) 0.4024(5) 0.095(10) Uani 1 1 d . . . . .
H60E H 0.237780 0.566401 0.412587 0.114 Uiso 1 1 calc R U . . .
H60F H 0.166238 0.592728 0.396787 0.114 Uiso 1 1 calc R U . . .
C604 C 0.139(2) 0.519(2) 0.4172(9) 0.17(2) Uani 1 1 d . . . . .
H60G H 0.122011 0.542942 0.431528 0.259 Uiso 1 1 calc R U . . .
H60H H 0.093568 0.507334 0.407231 0.259 Uiso 1 1 calc R U . . .
H60I H 0.164991 0.481051 0.423004 0.259 Uiso 1 1 calc R U . . .
C605 C 0.2651(12) 0.4949(9) 0.3284(4) 0.056(6) Uani 1 1 d . . . . .
H60J H 0.276727 0.465800 0.314813 0.067 Uiso 1 1 calc R U . . .
H60K H 0.301316 0.485618 0.342189 0.067 Uiso 1 1 calc R U . . .
C606 C 0.2808(12) 0.5622(10) 0.3192(5) 0.067(7) Uani 1 1 d . . . . .
H60L H 0.257749 0.592219 0.330860 0.081 Uiso 1 1 calc R U . . .
H60M H 0.256482 0.568375 0.302755 0.081 Uiso 1 1 calc R U . . .
C607 C 0.3742(16) 0.5729(10) 0.3173(6) 0.080(8) Uani 1 1 d . . . . .
H60N H 0.396662 0.576796 0.334066 0.096 Uiso 1 1 calc R U . . .
H60O H 0.398865 0.537263 0.308977 0.096 Uiso 1 1 calc R U . . .
C608 C 0.3894(18) 0.6314(12) 0.3026(6) 0.101(10) Uani 1 1 d . . . . .
H60P H 0.445616 0.638263 0.301338 0.151 Uiso 1 1 calc R U . . .
H60Q H 0.367369 0.627100 0.285958 0.151 Uiso 1 1 calc R U . . .
H60R H 0.365172 0.666516 0.310972 0.151 Uiso 1 1 calc R U . . .
C609 C 0.1254(11) 0.5056(8) 0.3165(4) 0.049(5) Uani 1 1 d . . . . .
H60S H 0.071050 0.500958 0.322271 0.059 Uiso 1 1 calc R U . . .
H60T H 0.134615 0.549830 0.313144 0.059 Uiso 1 1 calc R U . . .
C610 C 0.1362(13) 0.4689(10) 0.2926(4) 0.059(6) Uani 1 1 d . . . . .
H61A H 0.188489 0.476649 0.285537 0.071 Uiso 1 1 calc R U . . .
H61B H 0.130898 0.424204 0.295818 0.071 Uiso 1 1 calc R U . . .
C611 C 0.0735(17) 0.4904(12) 0.2746(5) 0.082(8) Uani 1 1 d . . . . .
H61C H 0.077132 0.535805 0.273066 0.098 Uiso 1 1 calc R U . . .
H61D H 0.022098 0.480901 0.281967 0.098 Uiso 1 1 calc R U . . .
C612 C 0.076(2) 0.4626(15) 0.2487(6) 0.108(11) Uani 1 1 d . . . . .
H61E H 0.033636 0.479412 0.238772 0.162 Uiso 1 1 calc R U . . .
H61F H 0.126057 0.472769 0.240934 0.162 Uiso 1 1 calc R U . . .
H61G H 0.070858 0.417700 0.249861 0.162 Uiso 1 1 calc R U . . .
C613 C 0.1749(12) 0.4188(9) 0.3428(4) 0.059(5) Uani 1 1 d . U . . .
H61H H 0.212837 0.408115 0.355839 0.071 Uiso 1 1 calc R U . . .
H61I H 0.188810 0.395094 0.327768 0.071 Uiso 1 1 calc R U . . .
C614 C 0.0956(13) 0.3994(9) 0.3511(5) 0.072(5) Uani 1 1 d . U . . .
H61J H 0.056649 0.414382 0.339010 0.086 Uiso 1 1 calc R U . . .
H61K H 0.084120 0.418950 0.367227 0.086 Uiso 1 1 calc R U . . .
C615 C 0.0879(13) 0.3302(11) 0.3536(6) 0.078(6) Uani 1 1 d D U . . .
H61L H 0.103629 0.312298 0.337567 0.093 Uiso 1 1 calc R U . . .
H61M H 0.127482 0.317136 0.365857 0.093 Uiso 1 1 calc R U . . .
C616 C 0.0146(16) 0.2996(15) 0.3607(7) 0.111(8) Uani 1 1 d D U . . .
H61N H 0.022595 0.254876 0.361294 0.167 Uiso 1 1 calc R U . . .
H61O H -0.001730 0.314208 0.377095 0.167 Uiso 1 1 calc R U . . .
H61P H -0.025786 0.309329 0.348565 0.167 Uiso 1 1 calc R U . . .
N101 N 0.7452(10) 0.0158(6) 0.6042(3) 0.053(5) Uani 1 1 d . . . . .
N201 N 0.3950(12) 0.2622(11) 0.4788(4) 0.073(6) Uani 1 1 d . . . . .
N301 N 0.2216(10) 0.2710(8) 0.7215(3) 0.050(4) Uani 1 1 d . . . . .
N401 N 0.7267(9) 0.4912(8) 0.5965(4) 0.061(5) Uani 1 1 d . . . . .
N501 N 0.7074(13) 0.0094(8) 0.3690(4) 0.075(6) Uani 1 1 d . . . . .
N601 N 0.1817(10) 0.4836(8) 0.3373(3) 0.051(4) Uani 1 1 d . . . . .
F1 F 0.4079(5) 0.2553(3) 0.62359(17) 0.027(2) Uani 1 1 d . . . . .
F2 F 0.5248(5) 0.2490(4) 0.58818(17) 0.029(2) Uani 1 1 d . . . . .
F51 F 0.4556(5) 0.1966(4) 0.33531(16) 0.030(2) Uani 1 1 d . . . . .
F52 F 0.4363(5) 0.3008(4) 0.36503(16) 0.031(2) Uani 1 1 d . . . . .
C1 C 0.505(2) 0.0932(18) 0.7076(6) 0.118(13) Uani 1 1 d . . . . .
C2 C 0.471(3) 0.0447(17) 0.6879(7) 0.19(3) Uani 1 1 d . . . . .
H1 H 0.414351 0.048433 0.687086 0.288 Uiso 1 1 calc R U . . .
H2 H 0.493353 0.053356 0.671571 0.288 Uiso 1 1 calc R U . . .
H3 H 0.485084 0.002795 0.692969 0.288 Uiso 1 1 calc R U . . .
C3 C 0.4553(17) 0.0947(12) 0.7323(6) 0.091(9) Uani 1 1 d . . . . .
H4 H 0.400071 0.089391 0.728287 0.137 Uiso 1 1 calc R U . . .
H6 H 0.472194 0.061182 0.743178 0.137 Uiso 1 1 calc R U . . .
H5 H 0.462948 0.134310 0.740588 0.137 Uiso 1 1 calc R U . . .
C4 C 0.587(2) 0.101(3) 0.7139(9) 0.23(3) Uani 1 1 d . . . . .
H7 H 0.605868 0.064118 0.722375 0.339 Uiso 1 1 calc R U . . .
H8 H 0.616970 0.107430 0.698671 0.339 Uiso 1 1 calc R U . . .
H9 H 0.592988 0.136954 0.724706 0.339 Uiso 1 1 calc R U . . .
C51 C 0.635(3) 0.286(3) 0.2460(9) 0.153(10) Uani 1 1 d . U . . .
C52 C 0.612(3) 0.351(2) 0.2409(8) 0.157(11) Uani 1 1 d . U . . .
H52 H 0.653764 0.371903 0.231681 0.235 Uiso 1 1 calc R U . . .
H51 H 0.564238 0.351855 0.231063 0.235 Uiso 1 1 calc R U . . .
H53 H 0.603352 0.372916 0.256560 0.235 Uiso 1 1 calc R U . . .
C53 C 0.711(3) 0.270(2) 0.2611(8) 0.164(11) Uani 1 1 d . U . . .
H56 H 0.755933 0.290693 0.253360 0.246 Uiso 1 1 calc R U . . .
H54 H 0.705620 0.285159 0.278163 0.246 Uiso 1 1 calc R U . . .
H55 H 0.719762 0.225634 0.261262 0.246 Uiso 1 1 calc R U . . .
C54 C 0.643(2) 0.256(2) 0.2206(7) 0.149(11) Uani 1 1 d . U . . .
H58 H 0.683418 0.278148 0.211176 0.223 Uiso 1 1 calc R U . . .
H59 H 0.658100 0.212925 0.222425 0.223 Uiso 1 1 calc R U . . .
H57 H 0.593570 0.259035 0.211816 0.223 Uiso 1 1 calc R U . . .
O1 O 0.4737(10) 0.1477(8) 0.6948(3) 0.067(4) Uani 1 1 d . . . . .
O2 O 0.5058(11) 0.2069(9) 0.7021(3) 0.081(5) Uani 1 1 d . . . . .
O3 O 0.6140(8) 0.1785(6) 0.6648(2) 0.047(3) Uani 1 1 d . . . . .
O4 O 0.4688(6) 0.1540(4) 0.6443(2) 0.024(2) Uani 1 1 d . . . . .
O5 O 0.5165(6) 0.2794(5) 0.6581(2) 0.034(3) Uani 1 1 d . . . . .
O6 O 0.3229(6) 0.1195(5) 0.6581(2) 0.035(3) Uani 1 1 d . . . . .
O7 O 0.3782(6) 0.2319(5) 0.6681(2) 0.031(3) Uani 1 1 d . . . . .
O8 O 0.4075(7) 0.3512(6) 0.6821(2) 0.043(3) Uani 1 1 d . . . . .
O9 O 0.2686(7) 0.2156(5) 0.6324(2) 0.038(3) Uani 1 1 d . . . . .
O10 O 0.3139(7) 0.3308(5) 0.6441(2) 0.038(3) Uani 1 1 d . . . . .
O11 O 0.2056(7) 0.3103(5) 0.6100(3) 0.044(3) Uani 1 1 d . . . . .
O12 O 0.3756(6) 0.1415(4) 0.6105(2) 0.028(2) Uani 1 1 d . . . . .
O13 O 0.4596(6) 0.3652(5) 0.6341(2) 0.029(3) Uani 1 1 d . . . . .
O14 O 0.3113(7) 0.2402(5) 0.5858(2) 0.040(3) Uani 1 1 d . . . . .
O15 O 0.3527(6) 0.3449(4) 0.5960(2) 0.034(3) Uani 1 1 d . . . . .
O16 O 0.3121(7) 0.1251(4) 0.5643(2) 0.036(3) Uani 1 1 d . . . . .
O17 O 0.4414(7) 0.4519(5) 0.5981(3) 0.041(3) Uani 1 1 d . . . . .
O18 O 0.4998(7) 0.0517(5) 0.6155(2) 0.037(3) Uani 1 1 d . . . . .
O19 O 0.6186(7) 0.3757(6) 0.6486(2) 0.040(3) Uani 1 1 d . . . . .
O20 O 0.3174(7) 0.3261(5) 0.5453(2) 0.038(3) Uani 1 1 d . . . . .
O21 O 0.4136(7) 0.2269(5) 0.5550(2) 0.035(3) Uani 1 1 d . . . . .
O22 O 0.4592(6) 0.3469(4) 0.5672(2) 0.030(3) Uani 1 1 d . . . . .
O23 O 0.4758(6) 0.1392(4) 0.5771(2) 0.028(3) Uani 1 1 d . U . . .
O24 O 0.5570(6) 0.3612(5) 0.6006(2) 0.031(3) Uani 1 1 d . . . . .
O25 O 0.5877(5) 0.1509(4) 0.6110(2) 0.024(2) Uani 1 1 d . U . . .
O26 O 0.6293(6) 0.2704(5) 0.6238(2) 0.034(3) Uani 1 1 d . . . . .
O27 O 0.5204(7) 0.1540(5) 0.5291(2) 0.035(3) Uani 1 1 d . . . . .
O28 O 0.5547(8) 0.2713(5) 0.5422(2) 0.038(3) Uani 1 1 d . . . . .
O29 O 0.6041(7) 0.3848(5) 0.5522(2) 0.038(3) Uani 1 1 d . . . . .
O30 O 0.6183(7) 0.1769(5) 0.5663(2) 0.039(3) Uani 1 1 d . . . . .
O31 O 0.6616(6) 0.2887(5) 0.5777(2) 0.036(3) Uani 1 1 d . . . . .
O32 O 0.7337(6) 0.1958(5) 0.5993(2) 0.039(3) Uani 1 1 d . . . . .
O51 O 0.5743(8) 0.2519(7) 0.2600(3) 0.055(4) Uani 1 1 d . . . . .
O52 O 0.4938(10) 0.2611(6) 0.2527(3) 0.063(4) Uani 1 1 d . . . . .
O53 O 0.5083(8) 0.3537(6) 0.2868(3) 0.051(4) Uani 1 1 d . . . . .
O54 O 0.4018(7) 0.2637(5) 0.2970(2) 0.039(3) Uani 1 1 d . . . . .
O55 O 0.5676(7) 0.2588(5) 0.3111(2) 0.041(3) Uani 1 1 d . . . . .
O56 O 0.3372(9) 0.1560(6) 0.2783(2) 0.056(4) Uani 1 1 d . . . . .
O57 O 0.4905(8) 0.1651(6) 0.2919(2) 0.048(3) Uani 1 1 d . . . . .
O58 O 0.6395(8) 0.1445(5) 0.3034(2) 0.045(3) Uani 1 1 d . . . . .
O59 O 0.3810(7) 0.1021(5) 0.3199(2) 0.040(3) Uani 1 1 d . . . . .
O60 O 0.5343(8) 0.0983(5) 0.3330(2) 0.041(3) Uani 1 1 d . . . . .
O61 O 0.4278(8) 0.0336(6) 0.3580(3) 0.058(4) Uani 1 1 d . . . . .
O68 O 0.2601(7) 0.3251(5) 0.3025(2) 0.039(3) Uani 1 1 d . . . . .
O69 O 0.6867(6) 0.3134(5) 0.3391(2) 0.040(3) Uani 1 1 d . . . . .
O70 O 0.3821(8) 0.1385(6) 0.4170(2) 0.045(3) Uani 1 1 d . . . . .
O71 O 0.3870(6) 0.3644(4) 0.3256(2) 0.028(2) Uani 1 1 d . . . . .
O72 O 0.5460(6) 0.3592(5) 0.3387(2) 0.030(3) Uani 1 1 d . . . . .
O73 O 0.2878(6) 0.2983(5) 0.35260(19) 0.026(2) Uani 1 1 d . . . . .
O74 O 0.5832(6) 0.2879(5) 0.3772(2) 0.032(3) Uani 1 1 d . . . . .
O75 O 0.3280(7) 0.2363(5) 0.3893(2) 0.038(3) Uani 1 1 d . . . . .
O76 O 0.4855(7) 0.2307(5) 0.4024(2) 0.033(3) Uani 1 1 d . . . . .
O77 O 0.2507(7) 0.3470(5) 0.3983(2) 0.037(3) Uani 1 1 d . . . . .
O78 O 0.4012(6) 0.3338(5) 0.4095(2) 0.034(3) Uani 1 1 d . . . . .
O79 O 0.5519(7) 0.3354(6) 0.4239(2) 0.046(3) Uani 1 1 d . . . . .
O80 O 0.3595(7) 0.4003(5) 0.3697(2) 0.032(3) Uani 1 1 d . . . . .
O81 O 0.5066(6) 0.3946(5) 0.3830(2) 0.034(3) Uani 1 1 d . . . . .
O82 O 0.4626(7) 0.4661(5) 0.3450(2) 0.041(3) Uani 1 1 d . . . . .
62 O 0.3111(9) 0.2099(7) 0.3233(3) 0.066(4) Uani 1 1 d . . . . .
63 O 0.6029(9) 0.2006(7) 0.3483(3) 0.059(4) Uani 1 1 d . . . . .
64 O 0.3505(8) 0.1446(7) 0.3658(3) 0.062(4) Uani 1 1 d . . . . .
65 O 0.4920(8) 0.1388(6) 0.3773(3) 0.055(4) Uani 1 1 d . . . . .
66 O 0.2028(8) 0.1885(7) 0.3612(3) 0.065(4) Uani 1 1 d . . . . .
67 O 0.6362(9) 0.1740(8) 0.3975(3) 0.073(5) Uani 1 1 d . . . . .
V1 V 0.52226(19) 0.20008(14) 0.66792(6) 0.0385(7) Uani 1 1 d . . . . .
V2 V 0.35699(16) 0.17726(12) 0.64386(5) 0.0282(6) Uani 1 1 d . . . . .
V3 V 0.40505(17) 0.31122(12) 0.65719(6) 0.0324(7) Uani 1 1 d . . . . .
V4 V 0.28774(16) 0.28643(12) 0.61600(6) 0.0323(7) Uani 1 1 d . . . . .
V5 V 0.49403(16) 0.12484(11) 0.61198(6) 0.0264(6) Uani 1 1 d . . . . .
V6 V 0.56939(16) 0.32801(12) 0.63282(5) 0.0292(6) Uani 1 1 d . . . . .
V7 V 0.37052(16) 0.16997(11) 0.57898(5) 0.0268(6) Uani 1 1 d . . . . .
V8 V 0.45077(15) 0.38036(11) 0.60096(6) 0.0270(6) Uani 1 1 d . . . . .
V9 V 0.37146(16) 0.29902(11) 0.56655(6) 0.0295(6) Uani 1 1 d . . . . .
V10 V 0.64688(15) 0.21814(12) 0.59487(6) 0.0302(7) Uani 1 1 d . . . . .
V11 V 0.52677(17) 0.19402(12) 0.55376(5) 0.0306(7) Uani 1 1 d . . . . .
V12 V 0.57346(15) 0.32617(12) 0.56635(5) 0.0274(6) Uani 1 1 d . . . . .
V51 V 0.5008(2) 0.28264(14) 0.28615(6) 0.0433(8) Uani 1 1 d . . . . .
V52 V 0.3878(2) 0.17226(14) 0.30247(6) 0.0402(8) Uani 1 1 d . . . . .
V53 V 0.5627(2) 0.16735(13) 0.31665(6) 0.0382(7) Uani 1 1 d . . . . .
V54 V 0.4409(2) 0.10078(13) 0.34792(6) 0.0404(8) Uani 1 1 d . . . . .
V55 V 0.33051(17) 0.30322(13) 0.31949(5) 0.0318(7) Uani 1 1 d . . . . .
V56 V 0.59784(17) 0.29374(13) 0.34197(6) 0.0332(7) Uani 1 1 d . . . . .
V57 V 0.28941(17) 0.21099(13) 0.35676(6) 0.0342(7) Uani 1 1 d . . . . .
V58 V 0.56678(18) 0.20143(13) 0.38018(6) 0.0347(7) Uani 1 1 d . . . . .
V59 V 0.40588(19) 0.17916(14) 0.39349(6) 0.0391(7) Uani 1 1 d . . . . .
V60 V 0.45055(17) 0.39634(13) 0.35300(6) 0.0331(7) Uani 1 1 d . . . . .
V61 V 0.32978(17) 0.32956(13) 0.38492(5) 0.0326(7) Uani 1 1 d . . . . .
V62 V 0.50207(17) 0.32373(13) 0.39883(5) 0.0329(7) Uani 1 1 d . . . . .

loop_
_atom_site_aniso_label
_atom_site_aniso_U_11
_atom_site_aniso_U_22
_atom_site_aniso_U_33
_atom_site_aniso_U_23
_atom_site_aniso_U_13
_atom_site_aniso_U_12
C101 0.041(10) 0.032(9) 0.070(12) -0.003(8) -0.005(9) 0.014(8)
C102 0.068(10) 0.043(9) 0.089(12) -0.006(9) -0.011(10) 0.015(8)
C103 0.089(13) 0.051(10) 0.103(14) -0.002(10) -0.017(11) 0.006(9)
C104 0.116(16) 0.093(14) 0.121(17) -0.002(14) -0.018(14) 0.002(13)
C105 0.040(11) 0.035(10) 0.062(13) 0.001(10) 0.003(10) 0.002(8)
C106 0.074(17) 0.053(14) 0.089(19) 0.004(13) -0.001(14) 0.019(12)
C107 0.058(16) 0.067(16) 0.12(2) 0.028(16) 0.023(16) 0.032(13)
C108 0.07(2) 0.18(4) 0.17(4) 0.10(3) 0.02(2) 0.04(2)
C109 0.075(15) 0.039(11) 0.050(13) 0.004(9) 0.006(11) 0.017(10)
C110 0.080(17) 0.049(13) 0.077(17) -0.003(12) -0.037(14) 0.013(12)
C111 0.082(18) 0.049(13) 0.09(2) 0.010(13) -0.017(15) 0.008(12)
C112 0.10(2) 0.09(2) 0.11(3) 0.004(19) -0.03(2) -0.023(17)
C113 0.050(10) 0.027(8) 0.072(12) 0.006(8) 0.012(10) 0.006(8)
C114 0.070(11) 0.041(9) 0.087(12) 0.016(9) 0.005(10) 0.010(8)
C115 0.090(13) 0.068(11) 0.100(14) 0.022(11) 0.005(11) 0.006(10)
C116 0.121(16) 0.100(15) 0.125(17) 0.031(14) -0.003(15) 0.014(14)
C201 0.059(16) 0.16(3) 0.040(13) -0.005(16) 0.016(12) 0.006(17)
C202 0.063(16) 0.089(19) 0.09(2) 0.023(16) -0.003(15) 0.011(14)
C203 0.077(19) 0.14(3) 0.071(19) -0.023(19) 0.007(16) -0.03(2)
C204 0.077(19) 0.10(2) 0.10(2) -0.037(18) 0.006(17) -0.008(16)
C205 0.10(2) 0.20(4) 0.026(13) 0.011(17) 0.013(15) -0.02(2)
C206 0.15(3) 0.16(3) 0.050(17) 0.03(2) 0.04(2) -0.02(3)
C207 0.12(3) 0.16(4) 0.07(2) 0.02(2) -0.01(2) 0.04(3)
C208 0.08(2) 0.12(3) 0.15(3) 0.00(2) -0.03(2) 0.00(2)
C209 0.109(17) 0.15(2) 0.040(12) 0.016(13) -0.005(12) 0.002(16)
C210 0.110(16) 0.167(19) 0.057(12) 0.011(13) -0.001(11) 0.021(14)
C211 0.106(16) 0.18(2) 0.069(13) -0.001(13) -0.004(12) 0.037(15)
C212 0.121(18) 0.19(2) 0.083(15) -0.008(16) -0.004(15) 0.050(17)
C213 0.089(15) 0.144(19) 0.041(11) 0.010(12) -0.003(11) -0.011(14)
C214 0.097(14) 0.142(18) 0.047(11) 0.010(11) -0.006(11) -0.020(13)
C215 0.107(15) 0.147(19) 0.069(13) -0.002(12) -0.002(12) -0.012(14)
C216 0.132(19) 0.17(2) 0.094(16) -0.013(16) -0.005(16) -0.009(17)
C301 0.087(14) 0.072(13) 0.087(14) -0.005(11) 0.033(12) 0.018(11)
C302 0.079(12) 0.074(11) 0.093(13) -0.011(10) 0.034(11) -0.001(10)
C303 0.076(12) 0.073(12) 0.099(14) -0.008(10) 0.038(11) -0.011(10)
C304 0.084(14) 0.086(14) 0.113(16) 0.000(12) 0.038(13) -0.016(12)
C305 0.059(14) 0.055(13) 0.049(13) 0.007(10) 0.011(10) 0.030(11)
C306 0.08(2) 0.14(3) 0.048(15) -0.003(17) -0.004(14) 0.026(19)
C307 0.13(3) 0.08(2) 0.12(3) -0.009(19) -0.01(2) -0.02(2)
C308 0.15(4) 0.16(4) 0.13(3) -0.03(3) -0.06(3) 0.04(3)
C309 0.083(19) 0.074(17) 0.060(16) -0.017(13) 0.022(14) -0.003(14)
C310 0.09(2) 0.077(18) 0.09(2) -0.021(15) 0.023(17) -0.011(15)
C311 0.053(15) 0.11(2) 0.064(17) -0.022(15) -0.014(12) 0.023(14)
C312 0.08(2) 0.15(3) 0.08(2) -0.04(2) -0.025(16) 0.05(2)
C313 0.066(12) 0.078(12) 0.050(11) -0.005(10) 0.011(10) 0.001(11)
C314 0.078(11) 0.069(10) 0.047(9) -0.006(9) 0.003(9) 0.018(9)
C315 0.090(12) 0.068(10) 0.046(9) 0.002(9) 0.001(9) 0.026(10)
C316 0.103(14) 0.082(13) 0.061(12) -0.002(11) -0.008(12) 0.031(12)
C401 0.099(15) 0.075(13) 0.074(14) 0.001(11) -0.012(12) -0.040(12)
C402 0.103(14) 0.090(12) 0.079(12) -0.002(11) -0.006(11) -0.058(11)
C403 0.127(15) 0.098(13) 0.078(13) -0.004(11) 0.001(12) -0.066(12)
C404 0.149(18) 0.123(17) 0.085(15) -0.001(14) 0.013(15) -0.045(15)
C405 0.050(13) 0.053(12) 0.064(15) 0.001(11) 0.019(11) -0.025(10)
C406 0.053(15) 0.071(16) 0.10(2) 0.005(15) 0.004(14) -0.005(12)
C407 0.072(18) 0.049(14) 0.12(2) 0.013(14) 0.017(16) -0.002(13)
C408 0.10(2) 0.12(3) 0.11(3) -0.05(2) 0.03(2) 0.00(2)
C409 0.057(13) 0.043(11) 0.066(14) -0.006(10) -0.008(11) -0.041(10)
C410 0.090(19) 0.032(11) 0.10(2) -0.022(12) 0.035(16) -0.019(12)
C411 0.09(2) 0.072(17) 0.09(2) -0.022(15) -0.024(17) 0.007(15)
C412 0.09(2) 0.062(16) 0.11(2) 0.016(16) -0.015(17) -0.007(14)
C413 0.052(10) 0.051(11) 0.143(17) 0.027(12) -0.008(13) -0.023(9)
C414 0.042(9) 0.062(10) 0.144(16) 0.029(11) -0.015(11) -0.014(9)
C415 0.039(9) 0.090(12) 0.167(17) 0.035(13) -0.018(12) -0.008(9)
C416 0.044(11) 0.104(15) 0.19(2) 0.043(16) -0.010(14) -0.004(11)
C501 0.093(15) 0.069(13) 0.091(16) 0.009(12) 0.006(13) 0.037(12)
C502 0.109(14) 0.086(13) 0.098(14) 0.011(11) 0.009(12) 0.041(11)
C503 0.115(15) 0.090(13) 0.096(15) 0.006(11) 0.008(13) 0.050(12)
C504 0.135(18) 0.100(16) 0.108(17) 0.000(13) 0.005(16) 0.047(15)
C505 0.090(15) 0.058(12) 0.130(19) -0.003(13) -0.003(14) 0.031(11)
C506 0.093(14) 0.062(11) 0.132(18) -0.002(12) -0.016(13) 0.013(11)
C507 0.120(16) 0.078(13) 0.145(19) 0.001(13) -0.018(14) 0.004(13)
C508 0.138(19) 0.098(16) 0.16(2) 0.007(17) -0.013(17) -0.002(15)
C509 0.122(17) 0.039(10) 0.102(17) -0.007(11) -0.018(15) 0.008(12)
C510 0.120(16) 0.045(10) 0.112(15) 0.001(10) -0.010(14) 0.002(11)
C511 0.140(17) 0.057(11) 0.132(16) -0.003(12) -0.017(15) -0.020(12)
C512 0.16(2) 0.077(15) 0.146(19) -0.006(15) -0.020(18) -0.019(15)
C513 0.109(19) 0.16(2) 0.14(2) 0.079(19) 0.020(17) 0.065(18)
C514 0.117(17) 0.17(2) 0.14(2) 0.089(18) 0.020(15) 0.067(17)
C515 0.137(19) 0.19(2) 0.15(2) 0.09(2) 0.024(17) 0.055(18)
C516 0.15(2) 0.21(3) 0.16(2) 0.08(2) 0.03(2) 0.04(2)
C601 0.063(14) 0.050(13) 0.072(16) 0.001(11) -0.012(13) 0.025(11)
C602 0.12(2) 0.071(16) 0.070(17) -0.020(13) -0.050(17) 0.063(16)
C603 0.11(2) 0.12(2) 0.060(18) -0.012(17) -0.036(17) 0.02(2)
C604 0.10(3) 0.15(4) 0.27(6) -0.08(4) 0.09(4) 0.00(3)
C605 0.054(14) 0.045(12) 0.069(15) 0.006(11) -0.004(11) 0.006(10)
C606 0.065(16) 0.055(13) 0.081(18) -0.005(12) -0.024(14) 0.013(12)
C607 0.10(2) 0.030(11) 0.11(2) 0.006(13) -0.009(17) 0.024(12)
C608 0.10(2) 0.057(16) 0.15(3) 0.025(18) 0.01(2) -0.003(15)
C609 0.030(10) 0.049(11) 0.068(14) -0.004(11) 0.003(10) 0.013(9)
C610 0.054(13) 0.059(13) 0.064(15) -0.002(11) -0.002(12) 0.009(11)
C611 0.10(2) 0.069(17) 0.078(19) 0.007(14) 0.007(16) 0.027(15)
C612 0.11(3) 0.11(2) 0.11(3) 0.02(2) -0.03(2) 0.00(2)
C613 0.046(10) 0.033(9) 0.098(14) 0.008(9) -0.001(10) 0.009(8)
C614 0.056(9) 0.048(9) 0.111(13) 0.006(10) -0.005(10) 0.008(8)
C615 0.052(10) 0.061(11) 0.119(14) 0.007(11) -0.018(11) -0.011(9)
C616 0.092(14) 0.099(15) 0.142(18) 0.012(14) -0.026(14) -0.009(13)
N101 0.055(10) 0.028(8) 0.076(13) 0.007(8) -0.010(9) 0.032(7)
N201 0.059(13) 0.120(18) 0.041(11) 0.006(11) -0.009(10) -0.002(12)
N301 0.051(11) 0.052(10) 0.047(10) 0.002(8) 0.022(8) 0.006(8)
N401 0.038(10) 0.066(12) 0.078(13) 0.030(11) 0.000(9) -0.013(8)
N501 0.097(16) 0.046(11) 0.081(14) -0.002(10) -0.004(13) 0.047(11)
N601 0.043(10) 0.055(10) 0.055(11) -0.021(9) -0.008(8) 0.018(8)
F1 0.023(5) 0.006(4) 0.051(6) 0.007(4) -0.003(4) -0.004(3)
F2 0.031(5) 0.019(4) 0.037(5) 0.000(4) 0.008(4) 0.002(4)
F51 0.035(5) 0.021(4) 0.033(5) 0.004(4) -0.004(4) -0.002(4)
F52 0.038(5) 0.027(5) 0.028(5) 0.005(4) 0.003(4) 0.003(4)
C1 0.15(3) 0.13(3) 0.07(2) 0.06(2) 0.01(2) 0.00(3)
C2 0.38(8) 0.08(3) 0.12(3) -0.02(2) 0.06(4) 0.06(4)
C3 0.10(2) 0.062(16) 0.12(2) 0.027(16) 0.032(19) 0.006(15)
C4 0.07(3) 0.44(10) 0.16(5) 0.05(6) 0.01(3) 0.06(4)
C51 0.14(2) 0.19(2) 0.13(2) 0.00(2) 0.042(17) -0.01(2)
C52 0.14(2) 0.18(3) 0.15(2) -0.01(2) 0.050(19) -0.01(2)
C53 0.15(2) 0.20(3) 0.14(2) 0.00(2) 0.027(19) -0.02(2)
C54 0.14(2) 0.19(3) 0.12(2) -0.01(2) 0.043(19) 0.00(2)
O1 0.073(11) 0.071(11) 0.057(10) 0.005(8) 0.000(8) 0.017(9)
O2 0.104(14) 0.095(14) 0.042(9) 0.009(9) -0.003(9) 0.004(11)
O3 0.058(9) 0.044(7) 0.040(8) 0.015(6) -0.012(6) -0.015(6)
O4 0.026(6) 0.012(5) 0.032(6) -0.004(4) -0.007(5) -0.003(4)
O5 0.032(6) 0.024(6) 0.046(7) 0.007(5) 0.001(6) -0.014(5)
O6 0.031(6) 0.021(5) 0.052(8) 0.011(5) 0.005(6) -0.001(5)
O7 0.029(6) 0.026(6) 0.039(7) 0.000(5) 0.000(5) -0.010(5)
O8 0.041(7) 0.048(7) 0.041(8) -0.015(6) 0.016(6) -0.014(6)
O9 0.030(7) 0.043(7) 0.041(7) 0.003(6) 0.019(6) -0.008(5)
O10 0.042(7) 0.018(5) 0.052(8) -0.010(5) 0.023(6) -0.010(5)
O11 0.034(7) 0.033(6) 0.065(9) 0.000(6) 0.008(6) 0.002(5)
O12 0.038(6) 0.017(5) 0.030(6) 0.009(5) 0.005(5) 0.004(4)
O13 0.031(6) 0.020(5) 0.035(6) -0.004(5) 0.006(5) 0.010(5)
O14 0.043(7) 0.030(6) 0.046(8) -0.002(5) -0.010(6) 0.007(5)
O15 0.041(7) 0.011(5) 0.051(8) -0.004(5) 0.004(6) 0.012(5)
O16 0.048(7) 0.012(5) 0.049(8) -0.002(5) -0.004(6) -0.011(5)
O17 0.040(7) 0.022(5) 0.060(8) 0.001(6) 0.005(7) -0.006(5)
O18 0.039(7) 0.027(6) 0.044(7) -0.002(5) 0.013(6) 0.002(5)
O19 0.039(7) 0.046(7) 0.035(7) -0.006(6) -0.001(6) -0.021(6)
O20 0.037(7) 0.037(7) 0.039(7) 0.005(6) -0.010(6) 0.009(5)
O21 0.037(7) 0.034(6) 0.035(7) -0.004(5) -0.015(6) 0.007(5)
O22 0.037(6) 0.017(5) 0.035(6) 0.004(5) 0.012(6) -0.006(5)
O23 0.030(6) 0.009(4) 0.045(6) -0.002(4) 0.002(5) 0.007(4)
O24 0.029(6) 0.023(5) 0.042(7) -0.001(5) 0.011(6) 0.000(5)
O25 0.017(5) 0.014(4) 0.042(6) 0.003(4) -0.004(5) 0.010(4)
O26 0.030(6) 0.018(5) 0.053(8) 0.003(5) 0.001(6) -0.007(5)
O27 0.058(8) 0.023(6) 0.025(6) -0.004(5) 0.011(6) 0.002(5)
O28 0.056(8) 0.027(6) 0.031(7) 0.008(5) 0.019(6) 0.004(6)
O29 0.056(8) 0.028(6) 0.029(6) 0.012(5) 0.013(6) 0.004(5)
O30 0.046(7) 0.033(6) 0.039(7) 0.003(6) 0.011(6) 0.008(5)
O31 0.014(5) 0.042(7) 0.053(8) 0.007(6) 0.005(5) -0.012(5)
O32 0.019(6) 0.037(6) 0.062(8) 0.020(6) 0.002(6) -0.003(5)
O51 0.047(9) 0.077(10) 0.042(8) -0.007(7) 0.005(7) 0.003(7)
O52 0.083(12) 0.050(9) 0.056(9) 0.002(7) 0.010(9) -0.006(8)
O53 0.064(9) 0.044(7) 0.046(8) 0.011(6) 0.020(7) 0.010(7)
O54 0.046(7) 0.035(7) 0.036(7) 0.011(5) 0.001(6) 0.006(6)
O55 0.055(8) 0.032(6) 0.037(7) -0.002(5) 0.003(6) -0.001(6)
O56 0.075(10) 0.063(9) 0.031(7) -0.013(6) -0.020(7) 0.012(8)
O57 0.065(9) 0.049(8) 0.030(7) -0.002(6) -0.008(6) -0.001(7)
O58 0.054(8) 0.036(7) 0.045(8) 0.003(6) -0.001(7) 0.024(6)
O59 0.043(7) 0.037(7) 0.041(7) -0.010(6) -0.018(6) 0.007(6)
O60 0.057(8) 0.033(6) 0.033(7) 0.003(5) -0.002(6) 0.016(6)
O61 0.066(9) 0.039(8) 0.068(10) 0.002(7) -0.006(8) -0.006(7)
O68 0.033(7) 0.039(7) 0.046(7) -0.005(6) -0.012(6) 0.006(5)
O69 0.020(6) 0.034(6) 0.066(9) -0.006(6) 0.004(6) -0.003(5)
O70 0.062(9) 0.044(7) 0.030(7) 0.017(6) -0.006(6) -0.008(6)
O71 0.038(6) 0.016(5) 0.030(6) 0.000(4) 0.001(5) 0.004(5)
O72 0.035(6) 0.018(5) 0.036(7) 0.005(5) 0.003(5) -0.003(5)
O73 0.024(5) 0.028(6) 0.027(6) 0.000(5) -0.003(5) -0.004(5)
O74 0.029(6) 0.032(6) 0.033(6) 0.001(5) -0.003(5) -0.006(5)
O75 0.040(7) 0.038(7) 0.035(7) -0.006(5) -0.009(6) -0.002(5)
O76 0.047(7) 0.027(6) 0.025(6) 0.004(5) 0.001(5) 0.002(5)
O77 0.035(7) 0.036(6) 0.040(7) 0.001(5) 0.007(6) -0.004(5)
O78 0.030(6) 0.038(6) 0.034(7) -0.002(5) -0.012(5) -0.003(5)
O79 0.039(7) 0.065(9) 0.035(7) -0.009(6) -0.007(6) -0.014(6)
O80 0.035(7) 0.028(6) 0.035(7) -0.003(5) -0.010(5) 0.007(5)
O81 0.031(6) 0.045(7) 0.027(6) 0.003(5) -0.004(5) 0.002(5)
O82 0.039(7) 0.024(6) 0.061(9) 0.000(6) 0.003(6) -0.006(5)
62 0.066(10) 0.070(10) 0.062(10) 0.004(8) -0.013(8) -0.005(8)
63 0.070(10) 0.058(9) 0.048(9) -0.006(7) 0.002(8) 0.014(8)
64 0.055(9) 0.074(10) 0.056(9) 0.019(8) -0.015(7) -0.026(8)
65 0.064(10) 0.046(8) 0.056(9) -0.001(7) 0.003(8) -0.004(7)
66 0.037(8) 0.083(11) 0.076(11) -0.004(9) 0.003(8) 0.001(8)
67 0.067(10) 0.095(12) 0.056(10) -0.003(9) -0.036(8) 0.015(9)
V1 0.0426(18) 0.0342(16) 0.0387(18) 0.0052(14) -0.0024(15) -0.0066(14)
V2 0.0292(15) 0.0197(13) 0.0357(16) 0.0007(12) 0.0049(13) -0.0033(11)
V3 0.0349(16) 0.0236(14) 0.0387(17) -0.0052(12) 0.0073(14) -0.0060(12)
V4 0.0253(15) 0.0185(13) 0.053(2) -0.0011(13) 0.0034(14) 0.0019(11)
V5 0.0297(15) 0.0159(11) 0.0337(15) 0.0043(12) 0.0032(13) 0.0016(11)
V6 0.0282(15) 0.0240(14) 0.0354(16) -0.0010(12) -0.0003(13) -0.0083(12)
V7 0.0292(15) 0.0141(12) 0.0373(16) -0.0010(12) -0.0026(13) -0.0013(11)
V8 0.0249(14) 0.0136(12) 0.0426(17) -0.0015(12) 0.0057(13) -0.0008(10)
V9 0.0299(15) 0.0161(12) 0.0425(17) 0.0040(12) -0.0017(14) 0.0001(11)
V10 0.0244(14) 0.0212(13) 0.0449(18) 0.0056(12) 0.0051(13) 0.0015(11)
V11 0.0380(17) 0.0199(13) 0.0340(16) 0.0005(12) 0.0055(13) 0.0072(12)
V12 0.0252(14) 0.0206(13) 0.0363(16) 0.0045(12) 0.0082(13) 0.0010(11)
V51 0.058(2) 0.0380(17) 0.0345(17) 0.0022(14) 0.0018(16) 0.0066(16)
V52 0.052(2) 0.0315(16) 0.0370(17) -0.0040(14) -0.0060(15) 0.0005(14)
V53 0.053(2) 0.0258(14) 0.0361(17) -0.0001(13) 0.0009(15) 0.0039(14)
V54 0.051(2) 0.0259(15) 0.0438(19) 0.0011(13) -0.0048(16) -0.0014(14)
V55 0.0361(17) 0.0270(14) 0.0323(16) 0.0004(12) -0.0040(13) 0.0030(12)
V56 0.0351(16) 0.0235(14) 0.0409(18) -0.0003(12) 0.0030(14) 0.0010(12)
V57 0.0346(16) 0.0272(15) 0.0409(18) 0.0006(13) -0.0048(14) -0.0083(12)
V58 0.0386(17) 0.0286(15) 0.0370(17) 0.0015(13) -0.0040(14) 0.0033(13)
V59 0.0473(19) 0.0358(16) 0.0341(17) 0.0067(14) -0.0015(15) -0.0045(14)
V60 0.0343(16) 0.0243(14) 0.0408(18) -0.0006(13) -0.0006(14) -0.0012(12)
V61 0.0356(17) 0.0285(14) 0.0336(16) -0.0047(13) 0.0012(13) 0.0022(13)
V62 0.0359(16) 0.0321(15) 0.0308(16) -0.0041(13) -0.0032(13) 0.0005(13)

loop_
_atom_type_symbol
_atom_type_description
_atom_type_scat_dispersion_real
_atom_type_scat_dispersion_imag
_atom_type_scat_source
C C 0.0181 0.0091 'International Tables Vol C Tables 4.2.6.8 and 6.1.1.4'
H H 0.0000 0.0000 'International Tables Vol C Tables 4.2.6.8 and 6.1.1.4'
F F 0.0727 0.0534 'International Tables Vol C Tables 4.2.6.8 and 6.1.1.4'
N N 0.0311 0.0180 'International Tables Vol C Tables 4.2.6.8 and 6.1.1.4'
O O 0.0492 0.0322 'International Tables Vol C Tables 4.2.6.8 and 6.1.1.4'
V V 0.0687 2.1097 'International Tables Vol C Tables 4.2.6.8 and 6.1.1.4'

loop_
_geom_angle_atom_site_label_1
_geom_angle_atom_site_label_2
_geom_angle_atom_site_label_3
_geom_angle
_geom_angle_site_symmetry_1
_geom_angle_site_symmetry_3
_geom_angle_publ_flag
N101 C101 C102 115.8(14) . . ?
N101 C101 H10A 108.3 . . ?
C102 C101 H10A 108.3 . . ?
N101 C101 H10B 108.3 . . ?
C102 C101 H10B 108.3 . . ?
H10A C101 H10B 107.4 . . ?
C103 C102 C101 112.4(17) . . ?
C103 C102 H10C 109.1 . . ?
C101 C102 H10C 109.1 . . ?
C103 C102 H10D 109.1 . . ?
C101 C102 H10D 109.1 . . ?
H10C C102 H10D 107.9 . . ?
C102 C103 C104 102.2(19) . . ?
C102 C103 H10E 111.3 . . ?
C104 C103 H10E 111.3 . . ?
C102 C103 H10F 111.3 . . ?
C104 C103 H10F 111.3 . . ?
H10E C103 H10F 109.2 . . ?
C103 C104 H10G 109.5 . . ?
C103 C104 H10H 109.5 . . ?
H10G C104 H10H 109.5 . . ?
C103 C104 H10I 109.5 . . ?
H10G C104 H10I 109.5 . . ?
H10H C104 H10I 109.5 . . ?
C106 C105 N101 112.6(15) . . ?
C106 C105 H10J 109.1 . . ?
N101 C105 H10J 109.1 . . ?
C106 C105 H10K 109.1 . . ?
N101 C105 H10K 109.1 . . ?
H10J C105 H10K 107.8 . . ?
C107 C106 C105 111.8(18) . . ?
C107 C106 H10L 109.3 . . ?
C105 C106 H10L 109.3 . . ?
C107 C106 H10M 109.3 . . ?
C105 C106 H10M 109.3 . . ?
H10L C106 H10M 107.9 . . ?
C108 C107 C106 112(2) . . ?
C108 C107 H10N 109.1 . . ?
C106 C107 H10N 109.1 . . ?
C108 C107 H10O 109.1 . . ?
C106 C107 H10O 109.1 . . ?
H10N C107 H10O 107.8 . . ?
C107 C108 H10P 109.5 . . ?
C107 C108 H10Q 109.5 . . ?
H10P C108 H10Q 109.5 . . ?
C107 C108 H10R 109.5 . . ?
H10P C108 H10R 109.5 . . ?
H10Q C108 H10R 109.5 . . ?
N101 C109 C110 114.4(16) . . ?
N101 C109 H10S 108.7 . . ?
C110 C109 H10S 108.7 . . ?
N101 C109 H10T 108.7 . . ?
C110 C109 H10T 108.7 . . ?
H10S C109 H10T 107.6 . . ?
C111 C110 C109 110.8(18) . . ?
C111 C110 H11A 109.5 . . ?
C109 C110 H11A 109.5 . . ?
C111 C110 H11B 109.5 . . ?
C109 C110 H11B 109.5 . . ?
H11A C110 H11B 108.1 . . ?
C110 C111 C112 120(2) . . ?
C110 C111 H11C 107.3 . . ?
C112 C111 H11C 107.3 . . ?
C110 C111 H11D 107.3 . . ?
C112 C111 H11D 107.3 . . ?
H11C C111 H11D 106.9 . . ?
C111 C112 H11E 109.5 . . ?
C111 C112 H11F 109.5 . . ?
H11E C112 H11F 109.5 . . ?
C111 C112 H11G 109.5 . . ?
H11E C112 H11G 109.5 . . ?
H11F C112 H11G 109.5 . . ?
C114 C113 N101 112.8(14) . . ?
C114 C113 H11H 109.0 . . ?
N101 C113 H11H 109.0 . . ?
C114 C113 H11I 109.0 . . ?
N101 C113 H11I 109.0 . . ?
H11H C113 H11I 107.8 . . ?
C113 C114 C115 109.1(18) . . ?
C113 C114 H11J 109.9 . . ?
C115 C114 H11J 109.9 . . ?
C113 C114 H11K 109.9 . . ?
C115 C114 H11K 109.9 . . ?
H11J C114 H11K 108.3 . . ?
C116 C115 C114 116(2) . . ?
C116 C115 H11L 108.3 . . ?
C114 C115 H11L 108.3 . . ?
C116 C115 H11M 108.3 . . ?
C114 C115 H11M 108.3 . . ?
H11L C115 H11M 107.4 . . ?
C115 C116 H11N 109.5 . . ?
C115 C116 H11O 109.5 . . ?
H11N C116 H11O 109.5 . . ?
C115 C116 H11P 109.5 . . ?
H11N C116 H11P 109.5 . . ?
H11O C116 H11P 109.5 . . ?
N201 C201 C202 116(2) . . ?
N201 C201 H20A 108.4 . . ?
C202 C201 H20A 108.4 . . ?
N201 C201 H20B 108.4 . . ?
C202 C201 H20B 108.4 . . ?
H20A C201 H20B 107.4 . . ?
C201 C202 C203 110(2) . . ?
C201 C202 H20C 109.7 . . ?
C203 C202 H20C 109.7 . . ?
C201 C202 H20D 109.7 . . ?
C203 C202 H20D 109.7 . . ?
H20C C202 H20D 108.2 . . ?
C204 C203 C202 112(2) . . ?
C204 C203 H20E 109.2 . . ?
C202 C203 H20E 109.2 . . ?
C204 C203 H20F 109.2 . . ?
C202 C203 H20F 109.2 . . ?
H20E C203 H20F 107.9 . . ?
C203 C204 H20G 109.5 . . ?
C203 C204 H20H 109.5 . . ?
H20G C204 H20H 109.5 . . ?
C203 C204 H20I 109.5 . . ?
H20G C204 H20I 109.5 . . ?
H20H C204 H20I 109.5 . . ?
C206 C205 N201 117.8(19) . . ?
C206 C205 H20J 107.8 . . ?
N201 C205 H20J 107.8 . . ?
C206 C205 H20K 107.8 . . ?
N201 C205 H20K 107.8 . . ?
H20J C205 H20K 107.2 . . ?
C205 C206 C207 119(2) . . ?
C205 C206 H20L 107.6 . . ?
C207 C206 H20L 107.6 . . ?
C205 C206 H20M 107.6 . . ?
C207 C206 H20M 107.6 . . ?
H20L C206 H20M 107.0 . . ?
C208 C207 C206 119(3) . . ?
C208 C207 H20N 107.6 . . ?
C206 C207 H20N 107.6 . . ?
C208 C207 H20O 107.6 . . ?
C206 C207 H20O 107.6 . . ?
H20N C207 H20O 107.1 . . ?
C207 C208 H20P 109.5 . . ?
C207 C208 H20Q 109.5 . . ?
H20P C208 H20Q 109.5 . . ?
C207 C208 H20R 109.5 . . ?
H20P C208 H20R 109.5 . . ?
H20Q C208 H20R 109.5 . . ?
C210 C209 N201 116(2) . . ?
C210 C209 H20S 108.4 . . ?
N201 C209 H20S 108.4 . . ?
C210 C209 H20T 108.3 . . ?
N201 C209 H20T 108.3 . . ?
H20S C209 H20T 107.4 . . ?
C211 C210 C209 108(2) . . ?
C211 C210 H21A 110.0 . . ?
C209 C210 H21A 110.0 . . ?
C211 C210 H21B 110.0 . . ?
C209 C210 H21B 110.0 . . ?
H21A C210 H21B 108.4 . . ?
C212 C211 C210 116(3) . . ?
C212 C211 H21C 108.3 . . ?
C210 C211 H21C 108.3 . . ?
C212 C211 H21D 108.3 . . ?
C210 C211 H21D 108.3 . . ?
H21C C211 H21D 107.4 . . ?
C211 C212 H21E 109.5 . . ?
C211 C212 H21F 109.5 . . ?
H21E C212 H21F 109.5 . . ?
C211 C212 H21G 109.5 . . ?
H21E C212 H21G 109.5 . . ?
H21F C212 H21G 109.5 . . ?
N201 C213 C214 116.1(18) . . ?
N201 C213 H21H 108.3 . . ?
C214 C213 H21H 108.3 . . ?
N201 C213 H21I 108.3 . . ?
C214 C213 H21I 108.3 . . ?
H21H C213 H21I 107.4 . . ?
C215 C214 C213 111(2) . . ?
C215 C214 H21J 109.4 . . ?
C213 C214 H21J 109.4 . . ?
C215 C214 H21K 109.4 . . ?
C213 C214 H21K 109.4 . . ?
H21J C214 H21K 108.0 . . ?
C214 C215 C216 119(3) . . ?
C214 C215 H21L 107.5 . . ?
C216 C215 H21L 107.5 . . ?
C214 C215 H21M 107.5 . . ?
C216 C215 H21M 107.5 . . ?
H21L C215 H21M 107.0 . . ?
C215 C216 H21N 109.5 . . ?
C215 C216 H21O 109.5 . . ?
H21N C216 H21O 109.5 . . ?
C215 C216 H21P 109.5 . . ?
H21N C216 H21P 109.5 . . ?
H21O C216 H21P 109.5 . . ?
N301 C301 C302 121(2) . . ?
N301 C301 H30A 107.2 . . ?
C302 C301 H30A 107.2 . . ?
N301 C301 H30B 107.2 . . ?
C302 C301 H30B 107.2 . . ?
H30A C301 H30B 106.8 . . ?
C303 C302 C301 114(2) . . ?
C303 C302 H30C 108.9 . . ?
C301 C302 H30C 108.9 . . ?
C303 C302 H30D 108.9 . . ?
C301 C302 H30D 108.9 . . ?
H30C C302 H30D 107.7 . . ?
C304 C303 C302 116(2) . . ?
C304 C303 H30E 108.3 . . ?
C302 C303 H30E 108.3 . . ?
C304 C303 H30F 108.3 . . ?
C302 C303 H30F 108.3 . . ?
H30E C303 H30F 107.4 . . ?
C303 C304 H30G 109.5 . . ?
C303 C304 H30H 109.5 . . ?
H30G C304 H30H 109.5 . . ?
C303 C304 H30I 109.5 . . ?
H30G C304 H30I 109.5 . . ?
H30H C304 H30I 109.5 . . ?
N301 C305 C306 117.6(18) . . ?
N301 C305 H30J 107.9 . . ?
C306 C305 H30J 107.9 . . ?
N301 C305 H30K 107.9 . . ?
C306 C305 H30K 107.9 . . ?
H30J C305 H30K 107.2 . . ?
C307 C306 C305 113(2) . . ?
C307 C306 H30L 109.0 . . ?
C305 C306 H30L 109.0 . . ?
C307 C306 H30M 109.0 . . ?
C305 C306 H30M 109.0 . . ?
H30L C306 H30M 107.8 . . ?
C306 C307 C308 100(3) . . ?
C306 C307 H30N 111.9 . . ?
C308 C307 H30N 111.9 . . ?
C306 C307 H30O 111.9 . . ?
C308 C307 H30O 111.9 . . ?
H30N C307 H30O 109.6 . . ?
C307 C308 H30P 109.5 . . ?
C307 C308 H30Q 109.5 . . ?
H30P C308 H30Q 109.5 . . ?
C307 C308 H30R 109.5 . . ?
H30P C308 H30R 109.5 . . ?
H30Q C308 H30R 109.5 . . ?
N301 C309 C310 121(2) . . ?
N301 C309 H30S 107.2 . . ?
C310 C309 H30S 107.2 . . ?
N301 C309 H30T 107.2 . . ?
C310 C309 H30T 107.2 . . ?
H30S C309 H30T 106.8 . . ?
C311 C310 C309 117(2) . . ?
C311 C310 H31A 108.1 . . ?
C309 C310 H31A 108.1 . . ?
C311 C310 H31B 108.1 . . ?
C309 C310 H31B 108.1 . . ?
H31A C310 H31B 107.3 . . ?
C310 C311 C312 115(2) . . ?
C310 C311 H31C 108.4 . . ?
C312 C311 H31C 108.4 . . ?
C310 C311 H31D 108.4 . . ?
C312 C311 H31D 108.4 . . ?
H31C C311 H31D 107.5 . . ?
C311 C312 H31E 109.5 . . ?
C311 C312 H31F 109.5 . . ?
H31E C312 H31F 109.5 . . ?
C311 C312 H31G 109.5 . . ?
H31E C312 H31G 109.5 . . ?
H31F C312 H31G 109.5 . . ?
C314 C313 N301 116.4(18) . . ?
C314 C313 H31H 108.2 . . ?
N301 C313 H31H 108.2 . . ?
C314 C313 H31I 108.2 . . ?
N301 C313 H31I 108.2 . . ?
H31H C313 H31I 107.3 . . ?
C313 C314 C315 109(2) . . ?
C313 C314 H31J 109.8 . . ?
C315 C314 H31J 109.8 . . ?
C313 C314 H31K 109.8 . . ?
C315 C314 H31K 109.8 . . ?
H31J C314 H31K 108.2 . . ?
C316 C315 C314 112(2) . . ?
C316 C315 H31L 109.2 . . ?
C314 C315 H31L 109.2 . . ?
C316 C315 H31M 109.2 . . ?
C314 C315 H31M 109.2 . . ?
H31L C315 H31M 107.9 . . ?
C315 C316 H31N 109.5 . . ?
C315 C316 H31O 109.5 . . ?
H31N C316 H31O 109.5 . . ?
C315 C316 H31P 109.5 . . ?
H31N C316 H31P 109.5 . . ?
H31O C316 H31P 109.5 . . ?
N401 C401 C402 112.8(18) . . ?
N401 C401 H40A 109.0 . . ?
C402 C401 H40A 109.0 . . ?
N401 C401 H40B 109.0 . . ?
C402 C401 H40B 109.0 . . ?
H40A C401 H40B 107.8 . . ?
C403 C402 C401 107.4(19) . . ?
C403 C402 H40C 110.2 . . ?
C401 C402 H40C 110.2 . . ?
C403 C402 H40D 110.2 . . ?
C401 C402 H40D 110.2 . . ?
H40C C402 H40D 108.5 . . ?
C402 C403 C404 105(2) . . ?
C402 C403 H40E 110.8 . . ?
C404 C403 H40E 110.8 . . ?
C402 C403 H40F 110.8 . . ?
C404 C403 H40F 110.8 . . ?
H40E C403 H40F 108.9 . . ?
C403 C404 H40G 109.5 . . ?
C403 C404 H40H 109.5 . . ?
H40G C404 H40H 109.5 . . ?
C403 C404 H40I 109.5 . . ?
H40G C404 H40I 109.5 . . ?
H40H C404 H40I 109.5 . . ?
C406 C405 N401 113.6(17) . . ?
C406 C405 H40J 108.8 . . ?
N401 C405 H40J 108.8 . . ?
C406 C405 H40K 108.8 . . ?
N401 C405 H40K 108.8 . . ?
H40J C405 H40K 107.7 . . ?
C405 C406 C407 111(2) . . ?
C405 C406 H40L 109.4 . . ?
C407 C406 H40L 109.4 . . ?
C405 C406 H40M 109.4 . . ?
C407 C406 H40M 109.4 . . ?
H40L C406 H40M 108.0 . . ?
C408 C407 C406 112(2) . . ?
C408 C407 H40N 109.2 . . ?
C406 C407 H40N 109.2 . . ?
C408 C407 H40O 109.2 . . ?
C406 C407 H40O 109.2 . . ?
H40N C407 H40O 107.9 . . ?
C407 C408 H40P 109.5 . . ?
C407 C408 H40Q 109.5 . . ?
H40P C408 H40Q 109.5 . . ?
C407 C408 H40R 109.5 . . ?
H40P C408 H40R 109.5 . . ?
H40Q C408 H40R 109.5 . . ?
N401 C409 C410 117.4(15) . . ?
N401 C409 H40S 108.0 . . ?
C410 C409 H40S 108.0 . . ?
N401 C409 H40T 108.0 . . ?
C410 C409 H40T 108.0 . . ?
H40S C409 H40T 107.2 . . ?
C411 C410 C409 118.9(19) . . ?
C411 C410 H41A 107.6 . . ?
C409 C410 H41A 107.6 . . ?
C411 C410 H41B 107.6 . . ?
C409 C410 H41B 107.6 . . ?
H41A C410 H41B 107.0 . . ?
C410 C411 C412 114(2) . . ?
C410 C411 H41C 108.9 . . ?
C412 C411 H41C 108.9 . . ?
C410 C411 H41D 108.9 . . ?
C412 C411 H41D 108.9 . . ?
H41C C411 H41D 107.7 . . ?
C411 C412 H41E 109.5 . . ?
C411 C412 H41F 109.5 . . ?
H41E C412 H41F 109.5 . . ?
C411 C412 H41G 109.5 . . ?
H41E C412 H41G 109.5 . . ?
H41F C412 H41G 109.5 . . ?
C414 C413 N401 115.9(17) . . ?
C414 C413 H41H 108.3 . . ?
N401 C413 H41H 108.3 . . ?
C414 C413 H41I 108.3 . . ?
N401 C413 H41I 108.3 . . ?
H41H C413 H41I 107.4 . . ?
C415 C414 C413 111.8(19) . . ?
C415 C414 H41J 109.3 . . ?
C413 C414 H41J 109.3 . . ?
C415 C414 H41K 109.3 . . ?
C413 C414 H41K 109.3 . . ?
H41J C414 H41K 107.9 . . ?
C414 C415 C416 116(3) . . ?
C414 C415 H41L 108.4 . . ?
C416 C415 H41L 108.4 . . ?
C414 C415 H41M 108.4 . . ?
C416 C415 H41M 108.4 . . ?
H41L C415 H41M 107.4 . . ?
C415 C416 H41N 109.5 . . ?
C415 C416 H41O 109.5 . . ?
H41N C416 H41O 109.5 . . ?
C415 C416 H41P 109.5 . . ?
H41N C416 H41P 109.5 . . ?
H41O C416 H41P 109.5 . . ?
N501 C501 C502 114.9(19) . . ?
N501 C501 H50A 108.5 . . ?
C502 C501 H50A 108.5 . . ?
N501 C501 H50B 108.5 . . ?
C502 C501 H50B 108.5 . . ?
H50A C501 H50B 107.5 . . ?
C503 C502 C501 111(2) . . ?
C503 C502 H50C 109.5 . . ?
C501 C502 H50C 109.5 . . ?
C503 C502 H50D 109.5 . . ?
C501 C502 H50D 109.5 . . ?
H50C C502 H50D 108.1 . . ?
C502 C503 C504 112(2) . . ?
C502 C503 H50E 109.3 . . ?
C504 C503 H50E 109.3 . . ?
C502 C503 H50F 109.3 . . ?
C504 C503 H50F 109.3 . . ?
H50E C503 H50F 107.9 . . ?
C503 C504 H50G 109.5 . . ?
C503 C504 H50H 109.5 . . ?
H50G C504 H50H 109.5 . . ?
C503 C504 H50I 109.5 . . ?
H50G C504 H50I 109.5 . . ?
H50H C504 H50I 109.5 . . ?
N501 C505 C506 114(2) . . ?
N501 C505 H50J 108.8 . . ?
C506 C505 H50J 108.8 . . ?
N501 C505 H50K 108.8 . . ?
C506 C505 H50K 108.8 . . ?
H50J C505 H50K 107.7 . . ?
C507 C506 C505 107(3) . . ?
C507 C506 H50L 110.3 . . ?
C505 C506 H50L 110.3 . . ?
C507 C506 H50M 110.3 . . ?
C505 C506 H50M 110.3 . . ?
H50L C506 H50M 108.5 . . ?
C506 C507 C508 120(3) . . ?
C506 C507 H50N 107.2 . . ?
C508 C507 H50N 107.2 . . ?
C506 C507 H50O 107.2 . . ?
C508 C507 H50O 107.2 . . ?
H50N C507 H50O 106.9 . . ?
C507 C508 H50P 109.5 . . ?
C507 C508 H50Q 109.5 . . ?
H50P C508 H50Q 109.5 . . ?
C507 C508 H50R 109.5 . . ?
H50P C508 H50R 109.5 . . ?
H50Q C508 H50R 109.5 . . ?
C510 C509 N501 117(2) . . ?
C510 C509 H50S 107.9 . . ?
N501 C509 H50S 107.9 . . ?
C510 C509 H50T 107.9 . . ?
N501 C509 H50T 107.9 . . ?
H50S C509 H50T 107.2 . . ?
C509 C510 C511 115(3) . . ?
C509 C510 H51A 108.6 . . ?
C511 C510 H51A 108.5 . . ?
C509 C510 H51B 108.5 . . ?
C511 C510 H51B 108.5 . . ?
H51A C510 H51B 107.5 . . ?
C512 C511 C510 122(3) . . ?
C512 C511 H51C 106.7 . . ?
C510 C511 H51C 106.7 . . ?
C512 C511 H51D 106.7 . . ?
C510 C511 H51D 106.7 . . ?
H51C C511 H51D 106.6 . . ?
C511 C512 H51E 109.5 . . ?
C511 C512 H51F 109.5 . . ?
H51E C512 H51F 109.5 . . ?
C511 C512 H51G 109.5 . . ?
H51E C512 H51G 109.5 . . ?
H51F C512 H51G 109.5 . . ?
C514 C513 N501 116(3) . . ?
C514 C513 H51H 108.3 . . ?
N501 C513 H51H 108.3 . . ?
C514 C513 H51I 108.3 . . ?
N501 C513 H51I 108.3 . . ?
H51H C513 H51I 107.4 . . ?
C513 C514 C515 105(3) . . ?
C513 C514 H51J 110.7 . . ?
C515 C514 H51J 110.7 . . ?
C513 C514 H51K 110.7 . . ?
C515 C514 H51K 110.7 . . ?
H51J C514 H51K 108.8 . . ?
C514 C515 C516 116(4) . . ?
C514 C515 H51L 108.2 . . ?
C516 C515 H51L 108.2 . . ?
C514 C515 H51M 108.2 . . ?
C516 C515 H51M 108.2 . . ?
H51L C515 H51M 107.4 . . ?
C515 C516 H51N 109.5 . . ?
C515 C516 H51O 109.5 . . ?
H51N C516 H51O 109.5 . . ?
C515 C516 H51P 109.5 . . ?
H51N C516 H51P 109.5 . . ?
H51O C516 H51P 109.5 . . ?
C602 C601 N601 110.2(16) . . ?
C602 C601 H60A 109.6 . . ?
N601 C601 H60A 109.6 . . ?
C602 C601 H60B 109.6 . . ?
N601 C601 H60B 109.6 . . ?
H60A C601 H60B 108.1 . . ?
C603 C602 C601 109(2) . . ?
C603 C602 H60C 109.9 . . ?
C601 C602 H60C 109.9 . . ?
C603 C602 H60D 109.9 . . ?
C601 C602 H60D 109.9 . . ?
H60C C602 H60D 108.3 . . ?
C604 C603 C602 110(3) . . ?
C604 C603 H60E 109.6 . . ?
C602 C603 H60E 109.6 . . ?
C604 C603 H60F 109.6 . . ?
C602 C603 H60F 109.6 . . ?
H60E C603 H60F 108.1 . . ?
C603 C604 H60G 109.5 . . ?
C603 C604 H60H 109.5 . . ?
H60G C604 H60H 109.5 . . ?
C603 C604 H60I 109.5 . . ?
H60G C604 H60I 109.5 . . ?
H60H C604 H60I 109.5 . . ?
N601 C605 C606 114.1(16) . . ?
N601 C605 H60J 108.7 . . ?
C606 C605 H60J 108.7 . . ?
N601 C605 H60K 108.7 . . ?
C606 C605 H60K 108.7 . . ?
H60J C605 H60K 107.6 . . ?
C605 C606 C607 108.8(16) . . ?
C605 C606 H60L 109.9 . . ?
C607 C606 H60L 109.9 . . ?
C605 C606 H60M 109.9 . . ?
C607 C606 H60M 109.9 . . ?
H60L C606 H60M 108.3 . . ?
C608 C607 C606 109(2) . . ?
C608 C607 H60N 109.9 . . ?
C606 C607 H60N 109.9 . . ?
C608 C607 H60O 109.9 . . ?
C606 C607 H60O 109.9 . . ?
H60N C607 H60O 108.3 . . ?
C607 C608 H60P 109.5 . . ?
C607 C608 H60Q 109.5 . . ?
H60P C608 H60Q 109.5 . . ?
C607 C608 H60R 109.5 . . ?
H60P C608 H60R 109.5 . . ?
H60Q C608 H60R 109.5 . . ?
C610 C609 N601 112.1(14) . . ?
C610 C609 H60S 109.2 . . ?
N601 C609 H60S 109.2 . . ?
C610 C609 H60T 109.2 . . ?
N601 C609 H60T 109.2 . . ?
H60S C609 H60T 107.9 . . ?
C611 C610 C609 107.0(18) . . ?
C611 C610 H61A 110.3 . . ?
C609 C610 H61A 110.3 . . ?
C611 C610 H61B 110.3 . . ?
C609 C610 H61B 110.3 . . ?
H61A C610 H61B 108.6 . . ?
C610 C611 C612 116(2) . . ?
C610 C611 H61C 108.3 . . ?
C612 C611 H61C 108.3 . . ?
C610 C611 H61D 108.3 . . ?
C612 C611 H61D 108.3 . . ?
H61C C611 H61D 107.4 . . ?
C611 C612 H61E 109.5 . . ?
C611 C612 H61F 109.5 . . ?
H61E C612 H61F 109.5 . . ?
C611 C612 H61G 109.5 . . ?
H61E C612 H61G 109.5 . . ?
H61F C612 H61G 109.5 . . ?
N601 C613 C614 114.3(16) . . ?
N601 C613 H61H 108.7 . . ?
C614 C613 H61H 108.7 . . ?
N601 C613 H61I 108.7 . . ?
C614 C613 H61I 108.7 . . ?
H61H C613 H61I 107.6 . . ?
C613 C614 C615 112.7(18) . . ?
C613 C614 H61J 109.0 . . ?
C615 C614 H61J 109.0 . . ?
C613 C614 H61K 109.0 . . ?
C615 C614 H61K 109.0 . . ?
H61J C614 H61K 107.8 . . ?
C616 C615 C614 123(2) . . ?
C616 C615 H61L 106.6 . . ?
C614 C615 H61L 106.6 . . ?
C616 C615 H61M 106.6 . . ?
C614 C615 H61M 106.6 . . ?
H61L C615 H61M 106.5 . . ?
C615 C616 H61N 109.5 . . ?
C615 C616 H61O 109.5 . . ?
H61N C616 H61O 109.5 . . ?
C615 C616 H61P 109.5 . . ?
H61N C616 H61P 109.5 . . ?
H61O C616 H61P 109.5 . . ?
C109 N101 C113 110.5(17) . . ?
C109 N101 C101 106.2(13) . . ?
C113 N101 C101 111.7(15) . . ?
C109 N101 C105 114.1(16) . . ?
C113 N101 C105 104.0(12) . . ?
C101 N101 C105 110.5(15) . . ?
C201 N201 C205 108(2) . . ?
C201 N201 C209 113(2) . . ?
C205 N201 C209 109.6(19) . . ?
C201 N201 C213 104.2(19) . . ?
C205 N201 C213 114(2) . . ?
C209 N201 C213 108(2) . . ?
C309 N301 C301 110.9(19) . . ?
C309 N301 C305 108.8(17) . . ?
C301 N301 C305 109.3(17) . . ?
C309 N301 C313 109.8(17) . . ?
C301 N301 C313 108.5(16) . . ?
C305 N301 C313 109.4(17) . . ?
C401 N401 C409 111.4(19) . . ?
C401 N401 C413 113.5(19) . . ?
C409 N401 C413 109.1(15) . . ?
C401 N401 C405 102.1(16) . . ?
C409 N401 C405 111.0(16) . . ?
C413 N401 C405 109.7(18) . . ?
C501 N501 C509 113(2) . . ?
C501 N501 C505 104.5(17) . . ?
C509 N501 C505 112(2) . . ?
C501 N501 C513 111(2) . . ?
C509 N501 C513 105(2) . . ?
C505 N501 C513 111(3) . . ?
C613 N601 C605 107.2(15) . . ?
C613 N601 C609 113.2(15) . . ?
C605 N601 C609 107.9(16) . . ?
C613 N601 C601 114.9(17) . . ?
C605 N601 C601 110.4(16) . . ?
C609 N601 C601 103.0(14) . . ?
V3 F1 V2 90.2(4) . . ?
V3 F1 V4 87.9(3) . . ?
V2 F1 V4 87.4(3) . . ?
V11 F2 V12 87.3(3) . . ?
V11 F2 V10 87.7(3) . . ?
V12 F2 V10 87.6(3) . . ?
V52 F51 V53 90.3(4) . . ?
V52 F51 V54 87.8(3) . . ?
V53 F51 V54 88.0(3) . . ?
V60 F52 V62 88.6(3) . . ?
V60 F52 V61 88.3(3) . . ?
V62 F52 V61 87.6(3) . . ?
C4 C1 O1 111(4) . . ?
C4 C1 C3 109(3) . . ?
O1 C1 C3 101(3) . . ?
C4 C1 C2 125(4) . . ?
O1 C1 C2 95(3) . . ?
C3 C1 C2 112(3) . . ?
C1 C2 H1 109.5 . . ?
C1 C2 H2 109.5 . . ?
H1 C2 H2 109.5 . . ?
C1 C2 H3 109.5 . . ?
H1 C2 H3 109.5 . . ?
H2 C2 H3 109.5 . . ?
C1 C3 H4 109.5 . . ?
C1 C3 H6 109.5 . . ?
H4 C3 H6 109.5 . . ?
C1 C3 H5 109.5 . . ?
H4 C3 H5 109.5 . . ?
H6 C3 H5 109.5 . . ?
C1 C4 H7 109.5 . . ?
C1 C4 H8 109.5 . . ?
H7 C4 H8 109.5 . . ?
C1 C4 H9 109.5 . . ?
H7 C4 H9 109.5 . . ?
H8 C4 H9 109.5 . . ?
O51 C51 C52 112(4) . . ?
O51 C51 C54 109(4) . . ?
C52 C51 C54 105(4) . . ?
O51 C51 C53 103(4) . . ?
C52 C51 C53 121(5) . . ?
C54 C51 C53 108(4) . . ?
C51 C52 H52 109.5 . . ?
C51 C52 H51 109.5 . . ?
H52 C52 H51 109.5 . . ?
C51 C52 H53 109.5 . . ?
H52 C52 H53 109.5 . . ?
H51 C52 H53 109.5 . . ?
C51 C53 H56 109.5 . . ?
C51 C53 H54 109.5 . . ?
H56 C53 H54 109.5 . . ?
C51 C53 H55 109.5 . . ?
H56 C53 H55 109.5 . . ?
H54 C53 H55 109.5 . . ?
C51 C54 H58 109.5 . . ?
C51 C54 H59 109.5 . . ?
H58 C54 H59 109.5 . . ?
C51 C54 H57 109.5 . . ?
H58 C54 H57 109.5 . . ?
H59 C54 H57 109.5 . . ?
O2 O1 C1 117(2) . . ?
O2 O1 V1 62.7(9) . . ?
C1 O1 V1 129.9(18) . . ?
O1 O2 V1 73.8(10) . . ?
V1 O4 V5 133.9(6) . . ?
V1 O4 V2 110.4(5) . . ?
V5 O4 V2 107.0(5) . . ?
V1 O5 V6 134.1(7) . . ?
V1 O5 V3 112.5(5) . . ?
V6 O5 V3 103.7(5) . . ?
V2 O7 V3 115.0(6) . . ?
V4 O9 V2 113.5(6) . . ?
V3 O10 V4 114.7(6) . . ?
V7 O12 V2 135.3(5) . . ?
V7 O12 V5 98.2(5) . . ?
V2 O12 V5 101.0(5) . . ?
V8 O13 V3 134.1(6) . . ?
V8 O13 V6 96.6(5) . . ?
V3 O13 V6 103.1(5) . . ?
V7 O14 V9 98.0(6) . . ?
V7 O14 V4 133.9(7) . . ?
V9 O14 V4 102.7(5) . . ?
V8 O15 V9 100.5(5) . . ?
V8 O15 V4 133.1(7) . . ?
V9 O15 V4 102.4(5) . . ?
V9 O21 V7 99.4(6) . . ?
V9 O21 V11 132.5(6) . . ?
V7 O21 V11 99.3(5) . . ?
V9 O22 V8 99.6(5) . . ?
V9 O22 V12 132.5(6) . . ?
V8 O22 V12 100.1(5) . . ?
V7 O23 V5 98.9(5) . . ?
V7 O23 V11 104.3(5) . . ?
V5 O23 V11 131.1(6) . . ?
V8 O24 V6 100.6(5) . . ?
V8 O24 V12 103.2(6) . . ?
V6 O24 V12 133.1(5) . . ?
V5 O25 V10 137.8(6) . . ?
V6 O26 V10 138.9(7) . . ?
V12 O28 V11 113.5(6) . . ?
V11 O30 V10 117.2(6) . . ?
V10 O31 V12 115.6(5) . . ?
O52 O51 C51 118(2) . . ?
O52 O51 V51 62.9(8) . . ?
C51 O51 V51 130(2) . . ?
O51 O52 V51 73.3(9) . . ?
V51 O54 V55 133.4(7) . . ?
V51 O54 V52 112.1(6) . . ?
V55 O54 V52 105.6(6) . . ?
V51 O55 V56 134.3(7) . . ?
V51 O55 V53 111.1(6) . . ?
V56 O55 V53 105.8(6) . . ?
V53 O57 V52 114.7(7) . . ?
V52 O59 V54 114.2(6) . . ?
V54 O60 V53 115.8(6) . . ?
V55 O71 V60 138.5(6) . . ?
V56 O72 V60 137.5(6) . . ?
V57 O73 V55 99.1(5) . . ?
V57 O73 V61 103.2(5) . . ?
V55 O73 V61 130.4(5) . . ?
V58 O74 V56 99.6(5) . . ?
V58 O74 V62 103.5(5) . . ?
V56 O74 V62 130.5(6) . . ?
V59 O75 V57 99.7(5) . . ?
V59 O75 V61 132.2(6) . . ?
V57 O75 V61 100.3(5) . . ?
V59 O76 V58 100.2(5) . . ?
V59 O76 V62 132.9(6) . . ?
V58 O76 V62 99.4(5) . . ?
V61 O78 V62 113.8(6) . . ?
V60 O80 V61 115.5(6) . . ?
V62 O81 V60 114.4(6) . . ?
V57 62 V52 136.0(9) . . ?
V57 62 V55 96.8(7) . . ?
V52 62 V55 104.3(7) . . ?
V58 63 V53 134.2(9) . . ?
V58 63 V56 97.6(6) . . ?
V53 63 V56 101.5(6) . . ?
V57 64 V59 100.6(8) . . ?
V57 64 V54 131.5(8) . . ?
V59 64 V54 99.9(6) . . ?
V58 65 V59 99.2(6) . . ?
V58 65 V54 131.8(8) . . ?
V59 65 V54 102.2(7) . . ?
O3 V1 O5 107.0(6) . . ?
O3 V1 O4 104.4(6) . . ?
O5 V1 O4 106.5(5) . . ?
O3 V1 O2 105.5(7) . . ?
O5 V1 O2 101.9(7) . . ?
O4 V1 O2 130.0(7) . . ?
O3 V1 O1 107.9(6) . . ?
O5 V1 O1 136.3(6) . . ?
O4 V1 O1 89.3(6) . . ?
O2 V1 O1 43.5(7) . . ?
O6 V2 O7 103.9(6) . . ?
O6 V2 O9 102.5(5) . . ?
O7 V2 O9 96.6(5) . . ?
O6 V2 O12 101.1(5) . . ?
O7 V2 O12 151.9(5) . . ?
O9 V2 O12 90.2(5) . . ?
O6 V2 O4 98.7(5) . . ?
O7 V2 O4 87.8(5) . . ?
O9 V2 O4 156.6(5) . . ?
O12 V2 O4 75.9(4) . . ?
O6 V2 F1 177.9(5) . . ?
O7 V2 F1 77.1(4) . . ?
O9 V2 F1 79.3(4) . . ?
O12 V2 F1 77.5(4) . . ?
O4 V2 F1 79.4(4) . . ?
O6 V2 V4 135.3(4) . . ?
O7 V2 V4 85.9(4) . . ?
O9 V2 V4 32.9(3) . . ?
O12 V2 V4 85.3(3) . . ?
O4 V2 V4 125.5(3) . . ?
F1 V2 V4 46.5(2) . . ?
O6 V2 V3 136.5(5) . . ?
O7 V2 V3 33.2(4) . . ?
O9 V2 V3 82.8(4) . . ?
O12 V2 V3 122.2(3) . . ?
O4 V2 V3 88.7(3) . . ?
F1 V2 V3 44.7(2) . . ?
V4 V2 V3 59.46(9) . . ?
O8 V3 O10 103.2(6) . . ?
O8 V3 O7 103.8(6) . . ?
O10 V3 O7 97.4(5) . . ?
O8 V3 O13 101.6(6) . . ?
O10 V3 O13 91.5(5) . . ?
O7 V3 O13 150.4(5) . . ?
O8 V3 O5 97.9(6) . . ?
O10 V3 O5 157.4(5) . . ?
O7 V3 O5 85.0(5) . . ?
O13 V3 O5 76.5(4) . . ?
O8 V3 F1 177.0(6) . . ?
O10 V3 F1 79.7(4) . . ?
O7 V3 F1 76.0(4) . . ?
O13 V3 F1 77.8(4) . . ?
O5 V3 F1 79.1(4) . . ?
O8 V3 V4 136.5(5) . . ?
O10 V3 V4 33.5(4) . . ?
O7 V3 V4 84.6(4) . . ?
O13 V3 V4 87.5(4) . . ?
O5 V3 V4 125.5(4) . . ?
F1 V3 V4 46.4(2) . . ?
O8 V3 V2 135.1(5) . . ?
O10 V3 V2 84.0(3) . . ?
O7 V3 V2 31.8(4) . . ?
O13 V3 V2 122.7(3) . . ?
O5 V3 V2 86.5(3) . . ?
F1 V3 V2 45.1(2) . . ?
V4 V3 V2 59.34(9) . . ?
O11 V4 O9 102.8(6) . . ?
O11 V4 O10 102.8(6) . . ?
O9 V4 O10 94.8(5) . . ?
O11 V4 O14 100.7(6) . . ?
O9 V4 O14 90.7(5) . . ?
O10 V4 O14 154.0(5) . . ?
O11 V4 O15 100.7(6) . . ?
O9 V4 O15 154.8(5) . . ?
O10 V4 O15 88.7(5) . . ?
O14 V4 O15 76.1(5) . . ?
O11 V4 F1 177.5(6) . . ?
O9 V4 F1 79.6(4) . . ?
O10 V4 F1 77.3(4) . . ?
O14 V4 F1 78.8(4) . . ?
O15 V4 F1 76.9(4) . . ?
O11 V4 V9 102.7(5) . . ?
O9 V4 V9 126.4(4) . . ?
O10 V4 V9 123.9(4) . . ?
O14 V4 V9 38.5(4) . . ?
O15 V4 V9 37.6(3) . . ?
F1 V4 V9 75.4(3) . . ?
O11 V4 V2 136.3(5) . . ?
O9 V4 V2 33.6(4) . . ?
O10 V4 V2 84.5(4) . . ?
O14 V4 V2 86.2(3) . . ?
O15 V4 V2 122.7(3) . . ?
F1 V4 V2 46.1(2) . . ?
V9 V4 V2 108.55(11) . . ?
O11 V4 V3 134.5(5) . . ?
O9 V4 V3 85.0(4) . . ?
O10 V4 V3 31.8(4) . . ?
O14 V4 V3 124.2(4) . . ?
O15 V4 V3 85.0(4) . . ?
F1 V4 V3 45.7(2) . . ?
V9 V4 V3 108.16(12) . . ?
V2 V4 V3 61.20(9) . . ?
O18 V5 O25 105.9(5) . . ?
O18 V5 O4 103.4(5) . . ?
O25 V5 O4 97.6(5) . . ?
O18 V5 O23 106.7(5) . . ?
O25 V5 O23 94.0(5) . . ?
O4 V5 O23 143.3(4) . . ?
O18 V5 O12 103.8(5) . . ?
O25 V5 O12 150.3(4) . . ?
O4 V5 O12 75.8(4) . . ?
O23 V5 O12 77.0(4) . . ?
O18 V5 V7 116.6(5) . . ?
O25 V5 V7 123.6(4) . . ?
O4 V5 V7 106.3(3) . . ?
O23 V5 V7 40.5(3) . . ?
O12 V5 V7 37.6(3) . . ?
O19 V6 O26 108.2(6) . . ?
O19 V6 O24 107.8(6) . . ?
O26 V6 O24 94.8(5) . . ?
O19 V6 O5 102.9(6) . . ?
O26 V6 O5 95.0(5) . . ?
O24 V6 O5 142.8(5) . . ?
O19 V6 O13 102.5(6) . . ?
O26 V6 O13 149.2(5) . . ?
O24 V6 O13 77.2(5) . . ?
O5 V6 O13 76.2(5) . . ?
O19 V6 V8 116.1(5) . . ?
O26 V6 V8 123.1(4) . . ?
O24 V6 V8 39.4(3) . . ?
O5 V6 V8 107.5(4) . . ?
O13 V6 V8 38.7(3) . . ?
O16 V7 O12 106.7(6) . . ?
O16 V7 O14 104.5(6) . . ?
O12 V7 O14 96.8(5) . . ?
O16 V7 O23 110.5(5) . . ?
O12 V7 O23 83.6(5) . . ?
O14 V7 O23 143.4(5) . . ?
O16 V7 O21 107.1(6) . . ?
O12 V7 O21 145.8(5) . . ?
O14 V7 O21 79.7(5) . . ?
O23 V7 O21 79.9(5) . . ?
O16 V7 V9 118.5(4) . . ?
O12 V7 V9 123.4(3) . . ?
O14 V7 V9 42.0(4) . . ?
O23 V7 V9 108.5(3) . . ?
O21 V7 V9 38.9(3) . . ?
O16 V7 V5 123.3(4) . . ?
O12 V7 V5 44.2(4) . . ?
O14 V7 V5 123.1(4) . . ?
O23 V7 V5 40.6(4) . . ?
O21 V7 V5 110.0(3) . . ?
V9 V7 V5 117.46(12) . . ?
O16 V7 V11 115.6(5) . . ?
O12 V7 V11 115.8(4) . . ?
O14 V7 V11 115.3(4) . . ?
O23 V7 V11 37.9(3) . . ?
O21 V7 V11 42.0(3) . . ?
V9 V7 V11 74.05(10) . . ?
V5 V7 V11 72.10(10) . . ?
O17 V8 O13 106.5(6) . . ?
O17 V8 O15 107.4(5) . . ?
O13 V8 O15 98.1(5) . . ?
O17 V8 O24 108.6(6) . . ?
O13 V8 O24 83.6(5) . . ?
O15 V8 O24 141.7(4) . . ?
O17 V8 O22 106.3(6) . . ?
O13 V8 O22 146.7(4) . . ?
O15 V8 O22 77.4(5) . . ?
O24 V8 O22 80.6(5) . . ?
O17 V8 V6 121.2(5) . . ?
O13 V8 V6 44.7(3) . . ?
O15 V8 V6 123.9(4) . . ?
O24 V8 V6 40.0(4) . . ?
O22 V8 V6 110.7(3) . . ?
O17 V8 V9 119.3(5) . . ?
O13 V8 V9 123.9(4) . . ?
O15 V8 V9 40.2(4) . . ?
O24 V8 V9 108.4(4) . . ?
O22 V8 V9 38.5(3) . . ?
V6 V8 V9 118.21(11) . . ?
O17 V8 V12 113.1(5) . . ?
O13 V8 V12 118.2(3) . . ?
O15 V8 V12 112.1(4) . . ?
O24 V8 V12 40.1(4) . . ?
O22 V8 V12 40.5(3) . . ?
V6 V8 V12 74.18(10) . . ?
V9 V8 V12 72.45(10) . . ?
O20 V9 O22 106.7(6) . . ?
O20 V9 O21 107.5(6) . . ?
O22 V9 O21 99.5(5) . . ?
O20 V9 O15 108.1(6) . . ?
O22 V9 O15 80.0(5) . . ?
O21 V9 O15 142.9(5) . . ?
O20 V9 O14 108.5(6) . . ?
O22 V9 O14 143.1(5) . . ?
O21 V9 O14 80.4(5) . . ?
O15 V9 O14 78.8(5) . . ?
O20 V9 V7 121.6(5) . . ?
O22 V9 V7 123.4(4) . . ?
O21 V9 V7 41.6(4) . . ?
O15 V9 V7 108.2(3) . . ?
O14 V9 V7 40.0(3) . . ?
O20 V9 V8 120.9(4) . . ?
O22 V9 V8 41.9(4) . . ?
O21 V9 V8 123.4(4) . . ?
O15 V9 V8 39.4(3) . . ?
O14 V9 V8 107.8(4) . . ?
V7 V9 V8 116.35(12) . . ?
O20 V9 V4 112.9(5) . . ?
O22 V9 V4 115.0(4) . . ?
O21 V9 V4 114.2(4) . . ?
O15 V9 V4 40.0(3) . . ?
O14 V9 V4 38.8(4) . . ?
V7 V9 V4 72.88(10) . . ?
V8 V9 V4 73.42(10) . . ?
O32 V10 O31 101.8(5) . . ?
O32 V10 O30 103.2(6) . . ?
O31 V10 O30 91.0(5) . . ?
O32 V10 O26 101.6(6) . . ?
O31 V10 O26 86.7(5) . . ?
O30 V10 O26 155.0(5) . . ?
O32 V10 O25 101.0(5) . . ?
O31 V10 O25 157.2(4) . . ?
O30 V10 O25 82.9(5) . . ?
O26 V10 O25 89.7(5) . . ?
O32 V10 F2 179.3(6) . . ?
O31 V10 F2 78.2(4) . . ?
O30 V10 F2 76.1(4) . . ?
O26 V10 F2 79.1(4) . . ?
O25 V10 F2 79.0(3) . . ?
O32 V10 V12 134.0(4) . . ?
O31 V10 V12 32.4(3) . . ?
O30 V10 V12 80.8(4) . . ?
O26 V10 V12 84.0(3) . . ?
O25 V10 V12 124.8(3) . . ?
F2 V10 V12 45.9(2) . . ?
O32 V10 V11 133.5(5) . . ?
O31 V10 V11 82.3(4) . . ?
O30 V10 V11 30.4(4) . . ?
O26 V10 V11 124.9(4) . . ?
O25 V10 V11 81.3(3) . . ?
F2 V10 V11 45.8(2) . . ?
V12 V10 V11 59.48(9) . . ?
O27 V11 O30 105.6(6) . . ?
O27 V11 O28 103.1(6) . . ?
O30 V11 O28 95.2(6) . . ?
O27 V11 O23 100.3(5) . . ?
O30 V11 O23 91.4(5) . . ?
O28 V11 O23 152.9(5) . . ?
O27 V11 O21 98.6(6) . . ?
O30 V11 O21 154.6(5) . . ?
O28 V11 O21 86.7(5) . . ?
O23 V11 O21 76.5(5) . . ?
O27 V11 F2 175.2(5) . . ?
O30 V11 F2 78.7(5) . . ?
O28 V11 F2 78.5(4) . . ?
O23 V11 F2 77.1(4) . . ?
O21 V11 F2 76.9(4) . . ?
O27 V11 V12 135.7(4) . . ?
O30 V11 V12 83.0(4) . . ?
O28 V11 V12 32.7(4) . . ?
O23 V11 V12 123.3(3) . . ?
O21 V11 V12 85.2(3) . . ?
F2 V11 V12 46.4(2) . . ?
O27 V11 V7 102.7(5) . . ?
O30 V11 V7 125.5(4) . . ?
O28 V11 V7 122.2(4) . . ?
O23 V11 V7 37.8(3) . . ?
O21 V11 V7 38.7(3) . . ?
F2 V11 V7 72.7(2) . . ?
V12 V11 V7 106.96(11) . . ?
O27 V11 V10 137.9(5) . . ?
O30 V11 V10 32.4(4) . . ?
O28 V11 V10 85.2(4) . . ?
O23 V11 V10 86.5(3) . . ?
O21 V11 V10 123.2(3) . . ?
F2 V11 V10 46.5(2) . . ?
V12 V11 V10 60.21(9) . . ?
V7 V11 V10 107.25(12) . . ?
O29 V12 O28 104.0(6) . . ?
O29 V12 O31 104.1(6) . . ?
O28 V12 O31 95.7(6) . . ?
O29 V12 O22 99.1(5) . . ?
O28 V12 O22 89.4(5) . . ?
O31 V12 O22 154.3(5) . . ?
O29 V12 O24 100.9(5) . . ?
O28 V12 O24 152.9(5) . . ?
O31 V12 O24 88.6(5) . . ?
O22 V12 O24 76.0(5) . . ?
O29 V12 F2 175.3(5) . . ?
O28 V12 F2 79.6(4) . . ?
O31 V12 F2 78.4(4) . . ?
O22 V12 F2 77.7(4) . . ?
O24 V12 F2 75.1(4) . . ?
O29 V12 V11 137.5(5) . . ?
O28 V12 V11 33.8(3) . . ?
O31 V12 V11 82.9(4) . . ?
O22 V12 V11 87.6(3) . . ?
O24 V12 V11 121.3(3) . . ?
F2 V12 V11 46.3(2) . . ?
O29 V12 V8 102.6(4) . . ?
O28 V12 V8 125.2(4) . . ?
O31 V12 V8 122.7(4) . . ?
O22 V12 V8 39.3(3) . . ?
O24 V12 V8 36.7(3) . . ?
F2 V12 V8 72.7(2) . . ?
V11 V12 V8 108.42(11) . . ?
O29 V12 V10 136.1(5) . . ?
O28 V12 V10 86.2(4) . . ?
O31 V12 V10 32.0(3) . . ?
O22 V12 V10 123.9(3) . . ?
O24 V12 V10 83.3(3) . . ?
F2 V12 V10 46.5(2) . . ?
V11 V12 V10 60.30(9) . . ?
V8 V12 V10 105.64(11) . . ?
O53 V51 O55 102.1(7) . . ?
O53 V51 O54 107.0(6) . . ?
O55 V51 O54 106.3(6) . . ?
O53 V51 O52 106.1(7) . . ?
O55 V51 O52 132.5(6) . . ?
O54 V51 O52 101.0(6) . . ?
O53 V51 O51 107.1(7) . . ?
O55 V51 O51 91.6(6) . . ?
O54 V51 O51 136.8(6) . . ?
O52 V51 O51 43.8(6) . . ?
O56 V52 O59 101.8(7) . . ?
O56 V52 O57 104.1(7) . . ?
O59 V52 O57 98.8(6) . . ?
O56 V52 62 101.5(7) . . ?
O59 V52 62 90.5(6) . . ?
O57 V52 62 150.2(6) . . ?
O56 V52 O54 99.2(6) . . ?
O59 V52 O54 156.7(5) . . ?
O57 V52 O54 85.6(5) . . ?
62 V52 O54 75.5(6) . . ?
O56 V52 F51 178.6(6) . . ?
O59 V52 F51 79.3(4) . . ?
O57 V52 F51 76.4(5) . . ?
62 V52 F51 77.7(5) . . ?
O54 V52 F51 79.6(4) . . ?
O56 V52 V54 134.9(5) . . ?
O59 V52 V54 33.3(4) . . ?
O57 V52 V54 85.5(4) . . ?
62 V52 V54 87.1(5) . . ?
O54 V52 V54 125.7(4) . . ?
F51 V52 V54 46.3(2) . . ?
O56 V52 V53 135.7(6) . . ?
O59 V52 V53 84.5(4) . . ?
O57 V52 V53 32.3(4) . . ?
62 V52 V53 122.4(5) . . ?
O54 V52 V53 87.4(4) . . ?
F51 V52 V53 44.9(3) . . ?
V54 V52 V53 59.55(10) . . ?
O58 V53 O60 100.8(6) . . ?
O58 V53 O57 103.2(7) . . ?
O60 V53 O57 98.8(6) . . ?
O58 V53 63 102.3(7) . . ?
O60 V53 63 88.5(6) . . ?
O57 V53 63 151.6(6) . . ?
O58 V53 O55 101.9(6) . . ?
O60 V53 O55 154.7(5) . . ?
O57 V53 O55 86.8(6) . . ?
63 V53 O55 75.8(5) . . ?
O58 V53 F51 178.6(6) . . ?
O60 V53 F51 77.8(4) . . ?
O57 V53 F51 76.9(5) . . ?
63 V53 F51 77.9(5) . . ?
O55 V53 F51 79.5(4) . . ?
O58 V53 V54 132.5(5) . . ?
O60 V53 V54 32.0(4) . . ?
O57 V53 V54 85.8(4) . . ?
63 V53 V54 86.2(5) . . ?
O55 V53 V54 125.4(4) . . ?
F51 V53 V54 46.1(2) . . ?
O58 V53 V52 135.1(5) . . ?
O60 V53 V52 83.5(4) . . ?
O57 V53 V52 33.0(4) . . ?
63 V53 V52 122.6(4) . . ?
O55 V53 V52 88.2(4) . . ?
F51 V53 V52 44.8(2) . . ?
V54 V53 V52 59.23(11) . . ?
O61 V54 O60 104.8(7) . . ?
O61 V54 O59 102.7(7) . . ?
O60 V54 O59 97.6(6) . . ?
O61 V54 65 99.8(7) . . ?
O60 V54 65 88.6(6) . . ?
O59 V54 65 154.2(6) . . ?
O61 V54 64 99.0(7) . . ?
O60 V54 64 153.8(6) . . ?
O59 V54 64 87.6(6) . . ?
65 V54 64 76.5(6) . . ?
O61 V54 F51 177.1(7) . . ?
O60 V54 F51 77.7(4) . . ?
O59 V54 F51 78.1(5) . . ?
65 V54 F51 78.8(5) . . ?
64 V54 F51 78.3(5) . . ?
O61 V54 V52 135.1(6) . . ?
O60 V54 V52 85.5(4) . . ?
O59 V54 V52 32.5(4) . . ?
65 V54 V52 124.4(4) . . ?
64 V54 V52 85.3(4) . . ?
F51 V54 V52 45.9(2) . . ?
O61 V54 V59 102.0(6) . . ?
O60 V54 V59 123.7(4) . . ?
O59 V54 V59 123.3(4) . . ?
65 V54 V59 38.2(4) . . ?
64 V54 V59 38.4(4) . . ?
F51 V54 V59 75.3(3) . . ?
V52 V54 V59 107.96(12) . . ?
O61 V54 V53 136.8(6) . . ?
O60 V54 V53 32.2(4) . . ?
O59 V54 V53 85.4(4) . . ?
65 V54 V53 86.7(4) . . ?
64 V54 V53 123.9(4) . . ?
F51 V54 V53 45.9(2) . . ?
V52 V54 V53 61.22(11) . . ?
V59 V54 V53 108.57(12) . . ?
O68 V55 O71 108.6(6) . . ?
O68 V55 O54 104.6(6) . . ?
O71 V55 O54 96.2(5) . . ?
O68 V55 O73 105.1(6) . . ?
O71 V55 O73 94.7(5) . . ?
O54 V55 O73 143.0(5) . . ?
O68 V55 62 103.1(6) . . ?
O71 V55 62 148.3(6) . . ?
O54 V55 62 74.3(6) . . ?
O73 V55 62 78.0(5) . . ?
O68 V55 V57 114.6(5) . . ?
O71 V55 V57 123.1(4) . . ?
O54 V55 V57 106.5(4) . . ?
O73 V55 V57 40.0(3) . . ?
62 V55 V57 38.8(5) . . ?
O69 V56 O72 105.8(6) . . ?
O69 V56 O55 106.5(6) . . ?
O72 V56 O55 95.7(5) . . ?
O69 V56 O74 103.8(6) . . ?
O72 V56 O74 95.2(5) . . ?
O55 V56 O74 143.6(5) . . ?
O69 V56 63 103.8(6) . . ?
O72 V56 63 150.4(6) . . ?
O55 V56 63 76.5(5) . . ?
O74 V56 63 77.0(5) . . ?
O69 V56 V58 115.2(5) . . ?
O72 V56 V58 123.6(4) . . ?
O55 V56 V58 107.3(4) . . ?
O74 V56 V58 39.9(3) . . ?
63 V56 V58 38.4(4) . . ?
66 V57 62 109.6(8) . . ?
66 V57 64 104.7(7) . . ?
62 V57 64 97.8(7) . . ?
66 V57 O73 108.1(7) . . ?
62 V57 O73 84.2(6) . . ?
64 V57 O73 144.3(6) . . ?
66 V57 O75 105.5(7) . . ?
62 V57 O75 144.6(6) . . ?
64 V57 O75 77.7(6) . . ?
O73 V57 O75 80.4(5) . . ?
66 V57 V59 118.1(6) . . ?
62 V57 V59 121.8(5) . . ?
64 V57 V59 40.6(5) . . ?
O73 V57 V59 109.1(3) . . ?
O75 V57 V59 38.6(4) . . ?
66 V57 V55 122.8(6) . . ?
62 V57 V55 44.4(5) . . ?
64 V57 V55 125.3(5) . . ?
O73 V57 V55 40.8(3) . . ?
O75 V57 V55 110.2(4) . . ?
V59 V57 V55 117.82(13) . . ?
66 V57 V61 113.3(6) . . ?
62 V57 V61 116.8(5) . . ?
64 V57 V61 113.1(5) . . ?
O73 V57 V61 39.6(3) . . ?
O75 V57 V61 40.8(3) . . ?
V59 V57 V61 72.77(11) . . ?
V55 V57 V61 73.38(10) . . ?
67 V58 63 106.8(8) . . ?
67 V58 65 106.6(8) . . ?
63 V58 65 98.5(7) . . ?
67 V58 O74 107.4(7) . . ?
63 V58 O74 83.1(6) . . ?
65 V58 O74 143.9(6) . . ?
67 V58 O76 106.9(7) . . ?
63 V58 O76 145.7(6) . . ?
65 V58 O76 78.2(6) . . ?
O74 V58 O76 80.6(5) . . ?
67 V58 V59 119.7(7) . . ?
63 V58 V59 123.7(5) . . ?
65 V58 V59 41.1(4) . . ?
O74 V58 V59 109.0(4) . . ?
O76 V58 V59 38.5(3) . . ?
67 V58 V56 121.4(7) . . ?
63 V58 V56 44.0(5) . . ?
65 V58 V56 124.2(5) . . ?
O74 V58 V56 40.5(4) . . ?
O76 V58 V56 110.1(3) . . ?
V59 V58 V56 117.60(13) . . ?
67 V58 V62 113.2(6) . . ?
63 V58 V62 116.3(5) . . ?
65 V58 V62 114.0(5) . . ?
O74 V58 V62 39.1(4) . . ?
O76 V58 V62 41.5(3) . . ?
V59 V58 V62 73.41(11) . . ?
V56 V58 V62 72.82(10) . . ?
O70 V59 O76 108.6(6) . . ?
O70 V59 O75 106.4(6) . . ?
O76 V59 O75 99.6(5) . . ?
O70 V59 64 106.1(6) . . ?
O76 V59 64 144.2(6) . . ?
O75 V59 64 78.8(6) . . ?
O70 V59 65 107.8(7) . . ?
O76 V59 65 79.7(5) . . ?
O75 V59 65 144.0(6) . . ?
64 V59 65 81.4(7) . . ?
O70 V59 V58 122.2(5) . . ?
O76 V59 V58 41.4(4) . . ?
O75 V59 V58 123.6(4) . . ?
64 V59 V58 110.1(5) . . ?
65 V59 V58 39.7(4) . . ?
O70 V59 V57 119.9(5) . . ?
O76 V59 V57 123.4(4) . . ?
O75 V59 V57 41.7(4) . . ?
64 V59 V57 38.7(5) . . ?
65 V59 V57 109.1(5) . . ?
V58 V59 V57 116.69(13) . . ?
O70 V59 V54 112.6(5) . . ?
O76 V59 V54 113.8(4) . . ?
O75 V59 V54 114.8(4) . . ?
64 V59 V54 41.7(5) . . ?
65 V59 V54 39.7(4) . . ?
V58 V59 V54 72.81(11) . . ?
V57 V59 V54 73.54(11) . . ?
O82 V60 O80 101.7(6) . . ?
O82 V60 O81 100.7(6) . . ?
O80 V60 O81 90.8(5) . . ?
O82 V60 O71 101.7(6) . . ?
O80 V60 O71 85.0(5) . . ?
O81 V60 O71 157.5(5) . . ?
O82 V60 O72 100.0(5) . . ?
O80 V60 O72 158.3(5) . . ?
O81 V60 O72 84.5(5) . . ?
O71 V60 O72 91.3(5) . . ?
O82 V60 F52 178.2(6) . . ?
O80 V60 F52 78.4(4) . . ?
O81 V60 F52 77.5(4) . . ?
O71 V60 F52 80.1(4) . . ?
O72 V60 F52 79.9(4) . . ?
O82 V60 V61 133.8(5) . . ?
O80 V60 V61 32.3(3) . . ?
O81 V60 V61 81.6(4) . . ?
O71 V60 V61 83.2(3) . . ?
O72 V60 V61 126.0(3) . . ?
F52 V60 V61 46.2(3) . . ?
O82 V60 V62 132.2(5) . . ?
O80 V60 V62 82.6(4) . . ?
O81 V60 V62 31.6(4) . . ?
O71 V60 V62 126.0(3) . . ?
O72 V60 V62 82.4(3) . . ?
F52 V60 V62 46.0(3) . . ?
V61 V60 V62 59.87(10) . . ?
O77 V61 O78 103.7(6) . . ?
O77 V61 O80 104.3(6) . . ?
O78 V61 O80 95.6(5) . . ?
O77 V61 O73 99.7(5) . . ?
O78 V61 O73 154.0(5) . . ?
O80 V61 O73 89.6(5) . . ?
O77 V61 O75 99.8(5) . . ?
O78 V61 O75 88.6(5) . . ?
O80 V61 O75 153.7(5) . . ?
O73 V61 O75 76.1(4) . . ?
O77 V61 F52 176.5(5) . . ?
O78 V61 F52 79.0(5) . . ?
O80 V61 F52 77.5(4) . . ?
O73 V61 F52 77.3(4) . . ?
O75 V61 F52 77.9(4) . . ?
O77 V61 V62 136.8(5) . . ?
O78 V61 V62 33.4(4) . . ?
O80 V61 V62 82.7(4) . . ?
O73 V61 V62 123.2(3) . . ?
O75 V61 V62 86.9(3) . . ?
F52 V61 V62 46.1(3) . . ?
O77 V61 V60 136.5(4) . . ?
O78 V61 V60 85.9(4) . . ?
O80 V61 V60 32.2(4) . . ?
O73 V61 V60 85.0(3) . . ?
O75 V61 V60 123.1(4) . . ?
F52 V61 V60 45.5(2) . . ?
V62 V61 V60 60.10(10) . . ?
O77 V61 V57 103.4(4) . . ?
O78 V61 V57 124.0(4) . . ?
O80 V61 V57 123.2(4) . . ?
O73 V61 V57 37.2(3) . . ?
O75 V61 V57 38.9(3) . . ?
F52 V61 V57 73.2(3) . . ?
V62 V61 V57 107.84(12) . . ?
V60 V61 V57 105.67(12) . . ?
O79 V62 O81 104.3(6) . . ?
O79 V62 O78 102.6(6) . . ?
O81 V62 O78 95.2(5) . . ?
O79 V62 O74 100.4(6) . . ?
O81 V62 O74 91.4(5) . . ?
O78 V62 O74 153.6(5) . . ?
O79 V62 O76 98.6(6) . . ?
O81 V62 O76 155.8(5) . . ?
O78 V62 O76 87.5(5) . . ?
O74 V62 O76 76.4(5) . . ?
O79 V62 F52 175.9(6) . . ?
O81 V62 F52 79.4(4) . . ?
O78 V62 F52 78.6(4) . . ?
O74 V62 F52 77.5(4) . . ?
O76 V62 F52 77.5(4) . . ?
O79 V62 V58 102.6(5) . . ?
O81 V62 V58 125.6(4) . . ?
O78 V62 V58 123.4(4) . . ?
O74 V62 V58 37.4(3) . . ?
O76 V62 V58 39.1(3) . . ?
F52 V62 V58 73.6(2) . . ?
O79 V62 V61 135.3(5) . . ?
O81 V62 V61 83.5(4) . . ?
O78 V62 V61 32.8(4) . . ?
O74 V62 V61 123.6(3) . . ?
O76 V62 V61 85.9(3) . . ?
F52 V62 V61 46.3(2) . . ?
V58 V62 V61 107.96(12) . . ?
O79 V62 V60 138.3(5) . . ?
O81 V62 V60 34.1(4) . . ?
O78 V62 V60 85.4(4) . . ?
O74 V62 V60 85.9(3) . . ?
O76 V62 V60 122.8(3) . . ?
F52 V62 V60 45.4(2) . . ?
V58 V62 V60 106.58(12) . . ?
V61 V62 V60 60.03(9) . . ?

loop_
_geom_bond_atom_site_label_1
_geom_bond_atom_site_label_2
_geom_bond_distance
_geom_bond_site_symmetry_2
_geom_bond_publ_flag
C101 N101 1.55(2) . ?
C101 C102 1.56(2) . ?
C101 H10A 0.9900 . ?
C101 H10B 0.9900 . ?
C102 C103 1.48(3) . ?
C102 H10C 0.9900 . ?
C102 H10D 0.9900 . ?
C103 C104 1.482(18) . ?
C103 H10E 0.9900 . ?
C103 H10F 0.9900 . ?
C104 H10G 0.9800 . ?
C104 H10H 0.9800 . ?
C104 H10I 0.9800 . ?
C105 C106 1.52(3) . ?
C105 N101 1.58(2) . ?
C105 H10J 0.9900 . ?
C105 H10K 0.9900 . ?
C106 C107 1.50(3) . ?
C106 H10L 0.9900 . ?
C106 H10M 0.9900 . ?
C107 C108 1.47(4) . ?
C107 H10N 0.9900 . ?
C107 H10O 0.9900 . ?
C108 H10P 0.9800 . ?
C108 H10Q 0.9800 . ?
C108 H10R 0.9800 . ?
C109 N101 1.50(2) . ?
C109 C110 1.51(3) . ?
C109 H10S 0.9900 . ?
C109 H10T 0.9900 . ?
C110 C111 1.49(3) . ?
C110 H11A 0.9900 . ?
C110 H11B 0.9900 . ?
C111 C112 1.61(4) . ?
C111 H11C 0.9900 . ?
C111 H11D 0.9900 . ?
C112 H11E 0.9800 . ?
C112 H11F 0.9800 . ?
C112 H11G 0.9800 . ?
C113 C114 1.51(3) . ?
C113 N101 1.54(3) . ?
C113 H11H 0.9900 . ?
C113 H11I 0.9900 . ?
C114 C115 1.53(3) . ?
C114 H11J 0.9900 . ?
C114 H11K 0.9900 . ?
C115 C116 1.50(4) . ?
C115 H11L 0.9900 . ?
C115 H11M 0.9900 . ?
C116 H11N 0.9800 . ?
C116 H11O 0.9800 . ?
C116 H11P 0.9800 . ?
C201 N201 1.49(3) . ?
C201 C202 1.55(4) . ?
C201 H20A 0.9900 . ?
C201 H20B 0.9900 . ?
C202 C203 1.56(4) . ?
C202 H20C 0.9900 . ?
C202 H20D 0.9900 . ?
C203 C204 1.52(4) . ?
C203 H20E 0.9900 . ?
C203 H20F 0.9900 . ?
C204 H20G 0.9800 . ?
C204 H20H 0.9800 . ?
C204 H20I 0.9800 . ?
C205 C206 1.47(4) . ?
C205 N201 1.50(4) . ?
C205 H20J 0.9900 . ?
C205 H20K 0.9900 . ?
C206 C207 1.60(4) . ?
C206 H20L 0.9900 . ?
C206 H20M 0.9900 . ?
C207 C208 1.38(4) . ?
C207 H20N 0.9900 . ?
C207 H20O 0.9900 . ?
C208 H20P 0.9800 . ?
C208 H20Q 0.9800 . ?
C208 H20R 0.9800 . ?
C209 C210 1.50(4) . ?
C209 N201 1.51(3) . ?
C209 H20S 0.9900 . ?
C209 H20T 0.9900 . ?
C210 C211 1.49(4) . ?
C210 H21A 0.9900 . ?
C210 H21B 0.9900 . ?
C211 C212 1.44(4) . ?
C211 H21C 0.9900 . ?
C211 H21D 0.9900 . ?
C212 H21E 0.9800 . ?
C212 H21F 0.9800 . ?
C212 H21G 0.9800 . ?
C213 N201 1.51(3) . ?
C213 C214 1.67(4) . ?
C213 H21H 0.9900 . ?
C213 H21I 0.9900 . ?
C214 C215 1.52(2) . ?
C214 H21J 0.9900 . ?
C214 H21K 0.9900 . ?
C215 C216 1.55(2) . ?
C215 H21L 0.9900 . ?
C215 H21M 0.9900 . ?
C216 H21N 0.9800 . ?
C216 H21O 0.9800 . ?
C216 H21P 0.9800 . ?
C301 N301 1.46(3) . ?
C301 C302 1.50(3) . ?
C301 H30A 0.9900 . ?
C301 H30B 0.9900 . ?
C302 C303 1.49(4) . ?
C302 H30C 0.9900 . ?
C302 H30D 0.9900 . ?
C303 C304 1.46(4) . ?
C303 H30E 0.9900 . ?
C303 H30F 0.9900 . ?
C304 H30G 0.9800 . ?
C304 H30H 0.9800 . ?
C304 H30I 0.9800 . ?
C305 N301 1.47(3) . ?
C305 C306 1.60(3) . ?
C305 H30J 0.9900 . ?
C305 H30K 0.9900 . ?
C306 C307 1.56(4) . ?
C306 H30L 0.9900 . ?
C306 H30M 0.9900 . ?
C307 C308 1.64(5) . ?
C307 H30N 0.9900 . ?
C307 H30O 0.9900 . ?
C308 H30P 0.9800 . ?
C308 H30Q 0.9800 . ?
C308 H30R 0.9800 . ?
C309 N301 1.46(3) . ?
C309 C310 1.52(4) . ?
C309 H30S 0.9900 . ?
C309 H30T 0.9900 . ?
C310 C311 1.47(4) . ?
C310 H31A 0.9900 . ?
C310 H31B 0.9900 . ?
C311 C312 1.48(3) . ?
C311 H31C 0.9900 . ?
C311 H31D 0.9900 . ?
C312 H31E 0.9800 . ?
C312 H31F 0.9800 . ?
C312 H31G 0.9800 . ?
C313 C314 1.47(3) . ?
C313 N301 1.55(3) . ?
C313 H31H 0.9900 . ?
C313 H31I 0.9900 . ?
C314 C315 1.58(3) . ?
C314 H31J 0.9900 . ?
C314 H31K 0.9900 . ?
C315 C316 1.46(3) . ?
C315 H31L 0.9900 . ?
C315 H31M 0.9900 . ?
C316 H31N 0.9800 . ?
C316 H31O 0.9800 . ?
C316 H31P 0.9800 . ?
C401 N401 1.44(3) . ?
C401 C402 1.65(3) . ?
C401 H40A 0.9900 . ?
C401 H40B 0.9900 . ?
C402 C403 1.47(3) . ?
C402 H40C 0.9900 . ?
C402 H40D 0.9900 . ?
C403 C404 1.500(14) . ?
C403 H40E 0.9900 . ?
C403 H40F 0.9900 . ?
C404 H40G 0.9800 . ?
C404 H40H 0.9800 . ?
C404 H40I 0.9800 . ?
C405 C406 1.48(3) . ?
C405 N401 1.59(2) . ?
C405 H40J 0.9900 . ?
C405 H40K 0.9900 . ?
C406 C407 1.55(3) . ?
C406 H40L 0.9900 . ?
C406 H40M 0.9900 . ?
C407 C408 1.49(4) . ?
C407 H40N 0.9900 . ?
C407 H40O 0.9900 . ?
C408 H40P 0.9800 . ?
C408 H40Q 0.9800 . ?
C408 H40R 0.9800 . ?
C409 N401 1.45(3) . ?
C409 C410 1.53(3) . ?
C409 H40S 0.9900 . ?
C409 H40T 0.9900 . ?
C410 C411 1.47(3) . ?
C410 H41A 0.9900 . ?
C410 H41B 0.9900 . ?
C411 C412 1.63(4) . ?
C411 H41C 0.9900 . ?
C411 H41D 0.9900 . ?
C412 H41E 0.9800 . ?
C412 H41F 0.9800 . ?
C412 H41G 0.9800 . ?
C413 C414 1.50(3) . ?
C413 N401 1.51(3) . ?
C413 H41H 0.9900 . ?
C413 H41I 0.9900 . ?
C414 C415 1.45(3) . ?
C414 H41J 0.9900 . ?
C414 H41K 0.9900 . ?
C415 C416 1.68(4) . ?
C415 H41L 0.9900 . ?
C415 H41M 0.9900 . ?
C416 H41N 0.9800 . ?
C416 H41O 0.9800 . ?
C416 H41P 0.9800 . ?
C501 N501 1.47(3) . ?
C501 C502 1.63(4) . ?
C501 H50A 0.9900 . ?
C501 H50B 0.9900 . ?
C502 C503 1.42(4) . ?
C502 H50C 0.9900 . ?
C502 H50D 0.9900 . ?
C503 C504 1.59(4) . ?
C503 H50E 0.9900 . ?
C503 H50F 0.9900 . ?
C504 H50G 0.9800 . ?
C504 H50H 0.9800 . ?
C504 H50I 0.9800 . ?
C505 N501 1.49(3) . ?
C505 C506 1.51(4) . ?
C505 H50J 0.9900 . ?
C505 H50K 0.9900 . ?
C506 C507 1.43(4) . ?
C506 H50L 0.9900 . ?
C506 H50M 0.9900 . ?
C507 C508 1.49(5) . ?
C507 H50N 0.9900 . ?
C507 H50O 0.9900 . ?
C508 H50P 0.9800 . ?
C508 H50Q 0.9800 . ?
C508 H50R 0.9800 . ?
C509 C510 1.42(4) . ?
C509 N501 1.49(3) . ?
C509 H50S 0.9900 . ?
C509 H50T 0.9900 . ?
C510 C511 1.52(3) . ?
C510 H51A 0.9900 . ?
C510 H51B 0.9900 . ?
C511 C512 1.35(4) . ?
C511 H51C 0.9900 . ?
C511 H51D 0.9900 . ?
C512 H51E 0.9800 . ?
C512 H51F 0.9800 . ?
C512 H51G 0.9800 . ?
C513 C514 1.40(5) . ?
C513 N501 1.64(4) . ?
C513 H51H 0.9900 . ?
C513 H51I 0.9900 . ?
C514 C515 1.60(5) . ?
C514 H51J 0.9900 . ?
C514 H51K 0.9900 . ?
C515 C516 1.62(3) . ?
C515 H51L 0.9900 . ?
C515 H51M 0.9900 . ?
C516 H51N 0.9800 . ?
C516 H51O 0.9800 . ?
C516 H51P 0.9800 . ?
C601 C602 1.52(3) . ?
C601 N601 1.58(3) . ?
C601 H60A 0.9900 . ?
C601 H60B 0.9900 . ?
C602 C603 1.49(3) . ?
C602 H60C 0.9900 . ?
C602 H60D 0.9900 . ?
C603 C604 1.45(5) . ?
C603 H60E 0.9900 . ?
C603 H60F 0.9900 . ?
C604 H60G 0.9800 . ?
C604 H60H 0.9800 . ?
C604 H60I 0.9800 . ?
C605 N601 1.53(3) . ?
C605 C606 1.57(3) . ?
C605 H60J 0.9900 . ?
C605 H60K 0.9900 . ?
C606 C607 1.63(3) . ?
C606 H60L 0.9900 . ?
C606 H60M 0.9900 . ?
C607 C608 1.52(3) . ?
C607 H60N 0.9900 . ?
C607 H60O 0.9900 . ?
C608 H60P 0.9800 . ?
C608 H60Q 0.9800 . ?
C608 H60R 0.9800 . ?
C609 C610 1.53(3) . ?
C609 N601 1.56(2) . ?
C609 H60S 0.9900 . ?
C609 H60T 0.9900 . ?
C610 C611 1.52(3) . ?
C610 H61A 0.9900 . ?
C610 H61B 0.9900 . ?
C611 C612 1.53(4) . ?
C611 H61C 0.9900 . ?
C611 H61D 0.9900 . ?
C612 H61E 0.9800 . ?
C612 H61F 0.9800 . ?
C612 H61G 0.9800 . ?
C613 N601 1.44(3) . ?
C613 C614 1.50(3) . ?
C613 H61H 0.9900 . ?
C613 H61I 0.9900 . ?
C614 C615 1.51(3) . ?
C614 H61J 0.9900 . ?
C614 H61K 0.9900 . ?
C615 C616 1.48(2) . ?
C615 H61L 0.9900 . ?
C615 H61M 0.9900 . ?
C616 H61N 0.9800 . ?
C616 H61O 0.9800 . ?
C616 H61P 0.9800 . ?
F1 V3 2.185(9) . ?
F1 V2 2.199(8) . ?
F1 V4 2.213(8) . ?
F2 V11 2.211(9) . ?
F2 V12 2.213(9) . ?
F2 V10 2.234(9) . ?
F51 V52 2.188(9) . ?
F51 V53 2.194(10) . ?
F51 V54 2.202(9) . ?
F52 V60 2.185(9) . ?
F52 V62 2.206(10) . ?
F52 V61 2.213(10) . ?
C1 C4 1.47(5) . ?
C1 O1 1.47(3) . ?
C1 C3 1.58(4) . ?
C1 C2 1.60(6) . ?
C2 H1 0.9800 . ?
C2 H2 0.9800 . ?
C2 H3 0.9800 . ?
C3 H4 0.9800 . ?
C3 H6 0.9800 . ?
C3 H5 0.9800 . ?
C4 H7 0.9800 . ?
C4 H8 0.9800 . ?
C4 H9 0.9800 . ?
C51 O51 1.48(5) . ?
C51 C52 1.51(6) . ?
C51 C54 1.52(6) . ?
C51 C53 1.58(6) . ?
C52 H52 0.9800 . ?
C52 H51 0.9800 . ?
C52 H53 0.9800 . ?
C53 H56 0.9800 . ?
C53 H54 0.9800 . ?
C53 H55 0.9800 . ?
C54 H58 0.9800 . ?
C54 H59 0.9800 . ?
C54 H57 0.9800 . ?
O1 O2 1.45(2) . ?
O1 V1 2.025(17) . ?
O2 V1 1.873(16) . ?
O3 V1 1.654(14) . ?
O4 V1 1.863(10) . ?
O4 V5 1.909(11) . ?
O4 V2 1.989(11) . ?
O5 V1 1.802(11) . ?
O5 V6 1.952(11) . ?
O5 V3 2.039(12) . ?
O6 V2 1.585(11) . ?
O7 V2 1.806(11) . ?
O7 V3 1.877(11) . ?
O8 V3 1.601(12) . ?
O9 V4 1.804(12) . ?
O9 V2 1.841(13) . ?
O10 V3 1.771(13) . ?
O10 V4 1.854(12) . ?
O11 V4 1.540(12) . ?
O12 V7 1.815(11) . ?
O12 V2 1.989(11) . ?
O12 V5 2.070(11) . ?
O13 V8 1.825(12) . ?
O13 V3 1.953(11) . ?
O13 V6 2.054(11) . ?
O14 V7 1.869(11) . ?
O14 V9 1.944(13) . ?
O14 V4 1.959(12) . ?
O15 V8 1.873(11) . ?
O15 V9 1.905(12) . ?
O15 V4 2.007(12) . ?
O16 V7 1.609(11) . ?
O17 V8 1.568(11) . ?
O18 V5 1.601(11) . ?
O19 V6 1.586(11) . ?
O20 V9 1.590(11) . ?
O21 V9 1.834(11) . ?
O21 V7 1.938(12) . ?
O21 V11 2.074(12) . ?
O22 V9 1.833(11) . ?
O22 V8 1.968(12) . ?
O22 V12 2.016(11) . ?
O23 V7 1.932(11) . ?
O23 V5 1.939(12) . ?
O23 V11 1.941(11) . ?
O24 V8 1.875(11) . ?
O24 V6 1.896(12) . ?
O24 V12 2.021(12) . ?
O25 V5 1.708(10) . ?
O25 V10 1.981(10) . ?
O26 V6 1.692(11) . ?
O26 V10 1.954(12) . ?
O27 V11 1.595(11) . ?
O28 V12 1.797(12) . ?
O28 V11 1.854(11) . ?
O29 V12 1.576(11) . ?
O30 V11 1.753(13) . ?
O30 V10 1.853(13) . ?
O31 V10 1.810(12) . ?
O31 V12 1.826(12) . ?
O32 V10 1.589(11) . ?
O51 O52 1.45(2) . ?
O51 V51 2.012(14) . ?
O52 V51 1.871(15) . ?
O53 V51 1.547(13) . ?
O54 V51 1.846(13) . ?
O54 V55 1.929(12) . ?
O54 V52 2.019(12) . ?
O55 V51 1.845(13) . ?
O55 V56 1.907(12) . ?
O55 V53 2.008(12) . ?
O56 V52 1.611(13) . ?
O57 V53 1.827(13) . ?
O57 V52 1.862(15) . ?
O58 V53 1.581(13) . ?
O59 V52 1.793(13) . ?
O59 V54 1.834(12) . ?
O60 V54 1.799(13) . ?
O60 V53 1.808(12) . ?
O61 V54 1.571(14) . ?
O68 V55 1.591(12) . ?
O69 V56 1.594(11) . ?
O70 V59 1.602(12) . ?
O71 V55 1.677(11) . ?
O71 V60 1.967(11) . ?
O72 V56 1.687(11) . ?
O72 V60 1.985(11) . ?
O73 V57 1.906(10) . ?
O73 V55 1.938(11) . ?
O73 V61 2.009(11) . ?
O74 V58 1.903(11) . ?
O74 V56 1.927(12) . ?
O74 V62 1.978(12) . ?
O75 V59 1.839(12) . ?
O75 V57 1.959(12) . ?
O75 V61 2.038(12) . ?
O76 V59 1.832(12) . ?
O76 V58 1.948(12) . ?
O76 V62 2.047(11) . ?
O77 V61 1.585(12) . ?
O78 V61 1.811(11) . ?
O78 V62 1.841(12) . ?
O79 V62 1.622(12) . ?
O80 V60 1.809(12) . ?
O80 V61 1.814(12) . ?
O81 V62 1.762(12) . ?
O81 V60 1.886(11) . ?
O82 V60 1.587(11) . ?
62 V57 1.846(16) . ?
62 V52 1.918(17) . ?
62 V55 2.061(16) . ?
63 V58 1.833(15) . ?
63 V53 1.981(15) . ?
63 V56 2.051(15) . ?
64 V57 1.849(16) . ?
64 V59 1.924(15) . ?
64 V54 2.064(17) . ?
65 V58 1.878(14) . ?
65 V59 1.930(15) . ?
65 V54 1.994(15) . ?
66 V57 1.586(14) . ?
67 V58 1.631(14) . ?
V2 V4 3.049(4) . ?
V2 V3 3.106(4) . ?
V3 V4 3.053(4) . ?
V4 V9 3.048(4) . ?
V5 V7 2.941(4) . ?
V6 V8 2.901(4) . ?
V7 V9 2.879(4) . ?
V7 V11 3.058(4) . ?
V8 V9 2.904(4) . ?
V8 V12 3.055(4) . ?
V10 V12 3.076(4) . ?
V10 V11 3.079(4) . ?
V11 V12 3.054(4) . ?
V52 V54 3.045(5) . ?
V52 V53 3.106(5) . ?
V53 V54 3.055(5) . ?
V54 V59 3.053(5) . ?
V55 V57 2.926(4) . ?
V56 V58 2.926(4) . ?
V57 V59 2.904(4) . ?
V57 V61 3.069(4) . ?
V58 V59 2.900(4) . ?
V58 V62 3.048(4) . ?
V60 V61 3.065(4) . ?
V60 V62 3.067(4) . ?
V61 V62 3.060(4) . ?
